data_7251295
loop_
_publ_author_name
'Groslambert, Loic'
'Padilla-Hernandez, Andres'
'Hasija, Avantika'
'Aubert, Emmanuel'
'Pale, Patrick'
'Mamane, Victor'

_publ_section_title
;
 Supramolecular Assemblies Involving Triaryltelluronium Cations: Combining
 Chalcogen Bonding, Hydrogen Bonding and Lone Pair--pi Interactions
;
_journal_name_full CrystEngComm
_journal_paper_doi 10.1039/D5CE00866B
_journal_year 2025
_chemical_formula_moiety 'C32 H12 B F24, C24 H9 F18 Te, C8 H12 N4'
_chemical_formula_sum 'C64 H33 B F42 N4 Te'
_chemical_formula_weight 1794.35
_space_group_crystal_system monoclinic
_space_group_IT_number 14
_space_group_name_Hall '-P 2ybc'
_space_group_name_H-M_alt 'P 1 21/c 1'
_atom_sites_solution_hydrogens geom
_audit_creation_method SHELXL-2018/3
_audit_update_record
;
2025-08-26 deposited with the CCDC.	2025-11-25 downloaded from the CCDC.
;
_cell_angle_alpha 90
_cell_angle_beta 94.238(2)
_cell_angle_gamma 90
_cell_formula_units_Z 8
_cell_length_a 38.275(3)
_cell_length_b 17.6108(15)
_cell_length_c 20.7058(16)
_cell_measurement_reflns_used 9828
_cell_measurement_temperature 120(2)
_cell_measurement_theta_max 27.77
_cell_measurement_theta_min 2.31
_cell_volume 13918.7(19)
_computing_cell_refinement 'Bruker SAINT'
_computing_data_collection 'Bruker APEX3'
_computing_data_reduction 'Bruker SAINT'
_computing_molecular_graphics 'Bruker SHELXTL'
_computing_publication_material 'Bruker SHELXTL'
_computing_structure_refinement 'SHELXL-2019/3(Sheldrick, 2019)'
_computing_structure_solution 'SHELXT 2018/2 (Sheldrick, 2018)'
_diffrn_ambient_temperature 120(2)
_diffrn_measured_fraction_theta_full 1.000
_diffrn_measured_fraction_theta_max 0.997
_diffrn_measurement_device_type 'Bruker PHOTON-III CPAD'
_diffrn_measurement_method '\f and \w shuterless scans'
_diffrn_radiation_type MoK\a
_diffrn_radiation_wavelength 0.71073
_diffrn_reflns_av_R_equivalents 0.1795
_diffrn_reflns_av_unetI/netI 0.1144
_diffrn_reflns_Laue_measured_fraction_full 1.000
_diffrn_reflns_Laue_measured_fraction_max 0.997
_diffrn_reflns_limit_h_max 50
_diffrn_reflns_limit_h_min -50
_diffrn_reflns_limit_k_max 23
_diffrn_reflns_limit_k_min -23
_diffrn_reflns_limit_l_max 24
_diffrn_reflns_limit_l_min -27
_diffrn_reflns_number 268878
_diffrn_reflns_point_group_measured_fraction_full 1.000
_diffrn_reflns_point_group_measured_fraction_max 0.997
_diffrn_reflns_theta_full 25.242
_diffrn_reflns_theta_max 27.955
_diffrn_reflns_theta_min 1.898
_diffrn_source 'Mo-ImuS 3.0 microfocus tube'
_exptl_absorpt_coefficient_mu 0.584
_exptl_absorpt_correction_T_max 0.7456
_exptl_absorpt_correction_T_min 0.6558
_exptl_absorpt_correction_type multi-scan
_exptl_absorpt_process_details sadabs
_exptl_crystal_colour colourless
_exptl_crystal_density_diffrn 1.713
_exptl_crystal_density_meas ?
_exptl_crystal_description block
_exptl_crystal_F_000 7040
_exptl_crystal_size_max 0.160
_exptl_crystal_size_mid 0.140
_exptl_crystal_size_min 0.100
_refine_diff_density_max 5.917
_refine_diff_density_min -2.005
_refine_diff_density_rms 0.186
_refine_ls_extinction_coef 0.00092(6)
_refine_ls_extinction_expression Fc^*^=kFc[1+0.001xFc^2^\l^3^/sin(2\q)]^-1/4^
_refine_ls_extinction_method 'SHELXL-2018/3 (Sheldrick 2018)'
_refine_ls_goodness_of_fit_ref 1.105
_refine_ls_hydrogen_treatment constr
_refine_ls_matrix_type full
_refine_ls_number_parameters 1994
_refine_ls_number_reflns 33346
_refine_ls_number_restraints 12
_refine_ls_restrained_S_all 1.105
_refine_ls_R_factor_all 0.1923
_refine_ls_R_factor_gt 0.1211
_refine_ls_shift/su_max 0.002
_refine_ls_shift/su_mean 0.009
_refine_ls_structure_factor_coef Fsqd
_refine_ls_weighting_details 'w=1/[\s^2^(Fo^2^)+(0.0751P)^2^+235.2781P] where P=(Fo^2^+2Fc^2^)/3'
_refine_ls_weighting_scheme calc
_refine_ls_wR_factor_gt 0.2558
_refine_ls_wR_factor_ref 0.2934
_reflns_Friedel_coverage 0.000
_reflns_number_gt 19802
_reflns_number_total 33346
_reflns_threshold_expression 'I > 2\s(I)'
_cod_data_source_file d5ce00866b2.cif
_cod_data_source_block epplg230724
_cod_depositor_comments
;
The following automatic conversions were performed:

data item '_exptl_crystal_density_meas' value 'none' was changed to
'?' -- the value is perceived as not measured.

Automatic conversion script
Id: cif_fix_values 8170 2020-07-09 18:12:32Z antanas 
;
_cod_original_cell_volume 13919(2)
_cod_original_sg_symbol_H-M 'P 21/c'
_cod_database_code 7251295
_shelx_shelxl_version_number 2018/3
_shelx_space_group_comment
;
The symmetry employed for this shelxl refinement is uniquely defined
by the following loop, which should always be used as a source of
symmetry information in preference to the above space-group names.
They are only intended as comments.
;
_shelx_estimated_absorpt_t_min 0.912
_shelx_estimated_absorpt_t_max 0.944

loop_
_space_group_symop_operation_xyz
'x, y, z'
'-x, y+1/2, -z+1/2'
'-x, -y, -z'
'x, -y-1/2, z-1/2'

loop_
_atom_site_label
_atom_site_type_symbol
_atom_site_fract_x
_atom_site_fract_y
_atom_site_fract_z
_atom_site_U_iso_or_equiv
_atom_site_adp_type
_atom_site_occupancy
_atom_site_site_symmetry_order
_atom_site_calc_flag
_atom_site_refinement_flags_posn
_atom_site_refinement_flags_adp
_atom_site_refinement_flags_occupancy
_atom_site_disorder_assembly
_atom_site_disorder_group
Te1 Te 0.40010(2) 0.54863(3) 0.74496(3) 0.01865(15) Uani 1 1 d . . . . .
C1 C 0.3472(2) 0.5401(5) 0.7101(4) 0.0218(18) Uani 1 1 d . . . . .
C2 C 0.3226(3) 0.5321(6) 0.7538(4) 0.030(2) Uani 1 1 d . . . . .
H2 H 0.329562 0.527682 0.798604 0.036 Uiso 1 1 calc R U . . .
C3 C 0.2871(2) 0.5303(6) 0.7328(4) 0.027(2) Uani 1 1 d . . . . .
C4 C 0.2770(2) 0.5395(6) 0.6686(5) 0.030(2) Uani 1 1 d . . . . .
H4 H 0.252784 0.539290 0.654376 0.036 Uiso 1 1 calc R U . . .
C5 C 0.3017(2) 0.5488(5) 0.6251(4) 0.0241(19) Uani 1 1 d . . . . .
C6 C 0.3371(2) 0.5490(5) 0.6449(4) 0.0209(17) Uani 1 1 d . . . . .
H6 H 0.354122 0.555013 0.614142 0.025 Uiso 1 1 calc R U . . .
C7 C 0.2618(5) 0.5149(16) 0.7795(9) 0.112(2) Uani 1 1 d . . . . .
F1 F 0.2695(2) 0.4713(8) 0.8253(5) 0.112(2) Uani 1 1 d . . . . .
F2 F 0.2538(2) 0.5827(8) 0.8112(5) 0.112(2) Uani 1 1 d . . . . .
F3 F 0.2298(2) 0.5000(8) 0.7561(5) 0.112(2) Uani 1 1 d . . . . .
C8 C 0.2900(2) 0.5581(6) 0.5552(5) 0.029(2) Uani 1 1 d . . . . .
F4 F 0.26631(16) 0.6154(4) 0.5467(3) 0.0398(15) Uani 1 1 d . . . . .
F5 F 0.27379(17) 0.4963(4) 0.5293(3) 0.0411(15) Uani 1 1 d . . . . .
F6 F 0.31573(16) 0.5752(4) 0.5175(3) 0.0462(17) Uani 1 1 d . . . . .
C9 C 0.4245(2) 0.4784(5) 0.6787(4) 0.0214(18) Uani 1 1 d . . . . .
C10 C 0.4145(3) 0.4058(5) 0.6616(4) 0.025(2) Uani 1 1 d . . . . .
H10 H 0.393423 0.385324 0.675953 0.030 Uiso 1 1 calc R U . . .
C11 C 0.4353(3) 0.3619(5) 0.6230(4) 0.025(2) Uani 1 1 d . . . . .
C12 C 0.4658(3) 0.3930(5) 0.6011(4) 0.026(2) Uani 1 1 d . . . . .
H12 H 0.479674 0.363720 0.574221 0.032 Uiso 1 1 calc R U . . .
C13 C 0.4760(2) 0.4660(6) 0.6183(4) 0.026(2) Uani 1 1 d . . . . .
C14 C 0.4554(2) 0.5106(5) 0.6568(4) 0.0204(18) Uani 1 1 d . . . . .
H14 H 0.461941 0.561172 0.667962 0.025 Uiso 1 1 calc R U . . .
C15 C 0.4249(3) 0.2830(6) 0.6038(5) 0.036(2) Uani 1 1 d . . . . .
F7 F 0.4530(2) 0.2397(4) 0.5973(5) 0.070(2) Uani 1 1 d . . . . .
F8 F 0.4055(3) 0.2796(4) 0.5491(4) 0.083(3) Uani 1 1 d . . . . .
F9 F 0.4075(2) 0.2489(4) 0.6478(3) 0.0532(19) Uani 1 1 d . . . . .
C16 C 0.5095(3) 0.4994(6) 0.5995(5) 0.029(2) Uani 1 1 d . . . . .
F10 F 0.50715(17) 0.5712(4) 0.5795(3) 0.0445(16) Uani 1 1 d . . . . .
F11 F 0.52372(16) 0.4603(4) 0.5521(3) 0.0444(16) Uani 1 1 d . . . . .
F12 F 0.53386(14) 0.5007(4) 0.6499(3) 0.0402(15) Uani 1 1 d . . . . .
C17 C 0.3966(2) 0.4670(4) 0.8201(4) 0.0168(17) Uani 1 1 d . . . . .
C18 C 0.4172(2) 0.4801(5) 0.8754(4) 0.0203(18) Uani 1 1 d . . . . .
H18 H 0.431295 0.524383 0.879571 0.024 Uiso 1 1 calc R U . . .
C19 C 0.4172(2) 0.4272(6) 0.9262(4) 0.025(2) Uani 1 1 d . . . . .
C20 C 0.3954(3) 0.3642(5) 0.9208(5) 0.029(2) Uani 1 1 d . . . . .
H20 H 0.395060 0.328694 0.955262 0.035 Uiso 1 1 calc R U . . .
C21 C 0.3743(2) 0.3539(5) 0.8645(4) 0.0243(19) Uani 1 1 d . . . . .
C22 C 0.3750(3) 0.4048(5) 0.8131(5) 0.027(2) Uani 1 1 d . . . . .
H22 H 0.360848 0.396631 0.774070 0.032 Uiso 1 1 calc R U . . .
C23 C 0.4412(3) 0.4383(6) 0.9863(5) 0.034(2) Uani 1 1 d . . . . .
F13 F 0.45522(19) 0.5070(4) 0.9904(3) 0.0510(18) Uani 1 1 d . . . . .
F14 F 0.46843(19) 0.3916(5) 0.9871(4) 0.060(2) Uani 1 1 d . . . . .
F15 F 0.4248(2) 0.4240(5) 1.0400(3) 0.066(2) Uani 1 1 d . . . . .
C24 C 0.3494(3) 0.2887(6) 0.8598(5) 0.036(3) Uani 1 1 d . . . . .
F16 F 0.3614(3) 0.2299(5) 0.8941(5) 0.092(3) Uani 1 1 d . . . . .
F17 F 0.3193(2) 0.3049(5) 0.8788(6) 0.098(4) Uani 1 1 d . . . . .
F18 F 0.3450(2) 0.2614(4) 0.7999(4) 0.063(2) Uani 1 1 d . . . . .
Te2 Te 0.10748(2) 0.54792(4) 0.27937(3) 0.02400(16) Uani 1 1 d . . . . .
C25 C 0.1099(3) 0.4690(5) 0.3559(4) 0.025(2) Uani 1 1 d . . . . .
C26 C 0.1318(3) 0.4072(5) 0.3587(5) 0.028(2) Uani 1 1 d . . . . .
H26 H 0.147537 0.399362 0.325919 0.034 Uiso 1 1 calc R U . . .
C27 C 0.1310(3) 0.3561(6) 0.4100(5) 0.035(2) Uani 1 1 d . . . . .
C28 C 0.1071(3) 0.3679(6) 0.4573(5) 0.034(2) Uani 1 1 d . . . . .
H28 H 0.105734 0.332280 0.491453 0.041 Uiso 1 1 calc R U . . .
C29 C 0.0856(3) 0.4307(6) 0.4545(4) 0.031(2) Uani 1 1 d . . . . .
C30 C 0.0873(2) 0.4841(6) 0.4056(4) 0.0236(19) Uani 1 1 d . . . . .
H30 H 0.073777 0.529400 0.405455 0.028 Uiso 1 1 calc R U . . .
C31 C 0.1539(3) 0.2881(6) 0.4127(4) 0.036(2) Uani 1 1 d D . . . .
F19 F 0.1671(4) 0.2707(7) 0.3565(5) 0.070(4) Uani 0.613(17) 1 d D . P A 1
F20 F 0.1346(3) 0.2245(6) 0.4263(7) 0.070(4) Uani 0.613(17) 1 d D . P A 1
F21 F 0.1793(4) 0.2911(7) 0.4581(6) 0.070(4) Uani 0.613(17) 1 d D . P A 1
F19A F 0.1864(4) 0.3068(11) 0.3950(11) 0.076(6) Uani 0.387(17) 1 d D . P A 2
F20A F 0.1415(5) 0.2365(11) 0.3725(10) 0.076(6) Uani 0.387(17) 1 d D . P A 2
F21A F 0.1607(6) 0.2592(12) 0.4722(8) 0.076(6) Uani 0.387(17) 1 d D . P A 2
C32 C 0.0606(3) 0.4441(8) 0.5065(5) 0.043(3) Uani 1 1 d . . . . .
F22 F 0.0752(2) 0.4272(7) 0.5642(3) 0.097(4) Uani 1 1 d . . . . .
F23 F 0.0338(3) 0.3995(7) 0.4980(5) 0.100(4) Uani 1 1 d . . . . .
F24 F 0.0484(3) 0.5122(5) 0.5059(4) 0.083(3) Uani 1 1 d . . . . .
C33 C 0.0820(2) 0.4752(6) 0.2084(4) 0.024(2) Uani 1 1 d . . . . .
C34 C 0.0931(3) 0.4020(5) 0.1951(4) 0.028(2) Uani 1 1 d . . . . .
H34 H 0.114093 0.381900 0.215533 0.033 Uiso 1 1 calc R U . . .
C35 C 0.0720(3) 0.3591(6) 0.1504(5) 0.031(2) Uani 1 1 d . . . . .
C36 C 0.0412(3) 0.3886(6) 0.1212(4) 0.029(2) Uani 1 1 d . . . . .
H36 H 0.027217 0.358755 0.091199 0.035 Uiso 1 1 calc R U . . .
C37 C 0.0310(2) 0.4607(6) 0.1355(4) 0.025(2) Uani 1 1 d . . . . .
C38 C 0.0517(2) 0.5064(5) 0.1780(4) 0.0236(19) Uani 1 1 d . . . . .
H38 H 0.045356 0.557509 0.185805 0.028 Uiso 1 1 calc R U . . .
C39 C 0.0833(4) 0.2810(7) 0.1341(6) 0.055(4) Uani 1 1 d . . . . .
F25 F 0.0985(2) 0.2444(4) 0.1830(4) 0.0542(19) Uani 1 1 d . . . . .
F26 F 0.0558(3) 0.2380(5) 0.1123(6) 0.104(4) Uani 1 1 d . . . . .
F27 F 0.1053(3) 0.2816(5) 0.0891(4) 0.098(4) Uani 1 1 d . . . . .
C40 C -0.0026(3) 0.4945(7) 0.1051(5) 0.040(3) Uani 1 1 d . . . . .
F28 F -0.0158(2) 0.4538(5) 0.0557(4) 0.063(2) Uani 1 1 d . . . . .
F29 F -0.02703(16) 0.4988(5) 0.1484(3) 0.055(2) Uani 1 1 d . . . . .
F30 F 0.00090(18) 0.5645(5) 0.0846(4) 0.062(2) Uani 1 1 d . . . . .
C41 C 0.1609(3) 0.5416(6) 0.2614(5) 0.030(2) Uani 1 1 d . . . . .
C42 C 0.1840(2) 0.5572(6) 0.3141(5) 0.029(2) Uani 1 1 d . . . . .
H42 H 0.175819 0.562117 0.356086 0.035 Uiso 1 1 calc R U . . .
C43 C 0.2191(3) 0.5655(5) 0.3052(5) 0.029(2) Uani 1 1 d . . . . .
C44 C 0.2311(3) 0.5571(6) 0.2441(5) 0.032(2) Uani 1 1 d . . . . .
H44 H 0.255319 0.562414 0.237902 0.038 Uiso 1 1 calc R U . . .
C45 C 0.2076(3) 0.5410(6) 0.1925(5) 0.036(2) Uani 1 1 d . . . . .
C46 C 0.1723(3) 0.5339(6) 0.1995(5) 0.035(3) Uani 1 1 d . . . . .
H46 H 0.156278 0.524118 0.163223 0.042 Uiso 1 1 calc R U . . .
C47 C 0.2438(3) 0.5888(7) 0.3631(6) 0.040(3) Uani 1 1 d . . . . .
F31 F 0.27627(19) 0.5710(5) 0.3551(4) 0.071(3) Uani 1 1 d . . . . .
F32 F 0.2362(3) 0.5541(7) 0.4150(4) 0.109(4) Uani 1 1 d . . . . .
F33 F 0.2426(3) 0.6606(5) 0.3733(5) 0.098(4) Uani 1 1 d . . . . .
C48 C 0.2207(3) 0.5304(9) 0.1269(6) 0.053(4) Uani 1 1 d . . . . .
F34 F 0.2245(2) 0.4586(5) 0.1115(4) 0.074(3) Uani 1 1 d . . . . .
F35 F 0.2509(3) 0.5627(8) 0.1214(4) 0.119(5) Uani 1 1 d . . . . .
F36 F 0.1990(2) 0.5577(5) 0.0788(3) 0.067(2) Uani 1 1 d . . . . .
B1 B 0.3697(2) 0.4616(5) 0.2314(4) 0.0167(19) Uani 1 1 d . . . . .
C49 C 0.3726(2) 0.5546(5) 0.2302(4) 0.0230(19) Uani 1 1 d . . . . .
C50 C 0.3439(3) 0.6010(6) 0.2111(5) 0.027(2) Uani 1 1 d . . . . .
H50 H 0.322454 0.577672 0.196270 0.032 Uiso 1 1 calc R U . . .
C51 C 0.3457(3) 0.6796(5) 0.2128(4) 0.025(2) Uani 1 1 d . . . . .
C52 C 0.3767(3) 0.7165(6) 0.2366(4) 0.028(2) Uani 1 1 d . . . . .
H52 H 0.378197 0.770321 0.237873 0.034 Uiso 1 1 calc R U . . .
C53 C 0.4051(2) 0.6718(5) 0.2583(4) 0.0231(19) Uani 1 1 d . . . . .
C54 C 0.4030(2) 0.5935(5) 0.2554(4) 0.0227(19) Uani 1 1 d . . . . .
H54 H 0.422761 0.564556 0.270962 0.027 Uiso 1 1 calc R U . . .
C55 C 0.3152(3) 0.7270(6) 0.1901(5) 0.036(2) Uani 1 1 d . . . . .
F37 F 0.28532(19) 0.6926(5) 0.1910(7) 0.117(5) Uani 1 1 d . . . . .
F38 F 0.3125(2) 0.7908(4) 0.2210(5) 0.088(3) Uani 1 1 d . . . . .
F39 F 0.3164(3) 0.7503(8) 0.1291(5) 0.128(5) Uani 1 1 d . . . . .
C56 C 0.4377(3) 0.7088(6) 0.2870(5) 0.032(2) Uani 1 1 d . . . . .
F40 F 0.4400(2) 0.7063(5) 0.3528(3) 0.071(3) Uani 1 1 d . . . . .
F41 F 0.44093(17) 0.7816(4) 0.2723(4) 0.056(2) Uani 1 1 d . . . . .
F42 F 0.46672(17) 0.6739(4) 0.2713(4) 0.0534(19) Uani 1 1 d . . . . .
C57 C 0.3497(2) 0.4295(5) 0.1657(5) 0.025(2) Uani 1 1 d . . . . .
C58 C 0.3379(2) 0.3538(5) 0.1609(5) 0.0243(19) Uani 1 1 d . . . . .
H58 H 0.339450 0.322272 0.198254 0.029 Uiso 1 1 calc R U . . .
C59 C 0.3238(3) 0.3244(6) 0.1015(5) 0.032(2) Uani 1 1 d . . . . .
C60 C 0.3202(3) 0.3685(6) 0.0455(5) 0.031(2) Uani 1 1 d . . . . .
H60 H 0.309659 0.348331 0.006209 0.037 Uiso 1 1 calc R U . . .
C61 C 0.3325(3) 0.4427(6) 0.0489(5) 0.028(2) Uani 1 1 d . . . . .
C62 C 0.3465(2) 0.4718(5) 0.1077(4) 0.0234(19) Uani 1 1 d . . . . .
H62 H 0.354349 0.523007 0.108827 0.028 Uiso 1 1 calc R U . . .
C63 C 0.3119(3) 0.2440(6) 0.1000(6) 0.036(2) Uani 1 1 d . . . . .
F43 F 0.3294(3) 0.1989(4) 0.1406(5) 0.095(4) Uani 1 1 d . . . . .
F44 F 0.2794(3) 0.2346(5) 0.1097(8) 0.137(6) Uani 1 1 d . . . . .
F45 F 0.3140(4) 0.2119(5) 0.0428(5) 0.125(5) Uani 1 1 d . . . . .
C64 C 0.3294(3) 0.4938(7) -0.0092(5) 0.036(3) Uani 1 1 d . . . . .
F46 F 0.30306(16) 0.5440(3) -0.0052(3) 0.0375(14) Uani 1 1 d . . . . .
F47 F 0.32342(18) 0.4576(4) -0.0648(3) 0.0421(15) Uani 1 1 d . . . . .
F48 F 0.35855(17) 0.5355(4) -0.0139(3) 0.0510(18) Uani 1 1 d . . . . .
C65 C 0.4080(2) 0.4224(5) 0.2364(4) 0.0179(17) Uani 1 1 d . . . . .
C66 C 0.4342(2) 0.4476(6) 0.1961(4) 0.0249(19) Uani 1 1 d . . . . .
H66 H 0.428873 0.488281 0.166767 0.030 Uiso 1 1 calc R U . . .
C67 C 0.4670(2) 0.4149(5) 0.1981(4) 0.025(2) Uani 1 1 d . . . . .
C68 C 0.4758(2) 0.3534(5) 0.2392(4) 0.0244(19) Uani 1 1 d . . . . .
H68 H 0.498363 0.330903 0.240353 0.029 Uiso 1 1 calc R U . . .
C69 C 0.4507(3) 0.3262(5) 0.2781(4) 0.027(2) Uani 1 1 d . . . . .
C70 C 0.4176(2) 0.3609(5) 0.2769(4) 0.0222(19) Uani 1 1 d . . . . .
H70 H 0.400965 0.341762 0.304677 0.027 Uiso 1 1 calc R U . . .
C71 C 0.4949(2) 0.4474(6) 0.1605(4) 0.031(2) Uani 1 1 d . . . . .
F49 F 0.48475(15) 0.5023(4) 0.1201(3) 0.0383(15) Uani 1 1 d . . . . .
F50 F 0.51105(19) 0.3951(4) 0.1255(3) 0.0558(19) Uani 1 1 d . . . . .
F51 F 0.52099(15) 0.4792(4) 0.2007(3) 0.0475(18) Uani 1 1 d . . . . .
C72 C 0.4590(3) 0.2611(6) 0.3201(5) 0.033(2) Uani 1 1 d . . . . .
F52 F 0.4458(2) 0.1948(4) 0.2948(3) 0.0525(18) Uani 1 1 d . . . . .
F53 F 0.44525(17) 0.2667(4) 0.3777(3) 0.0464(17) Uani 1 1 d . . . . .
F54 F 0.49336(16) 0.2493(4) 0.3331(3) 0.0472(17) Uani 1 1 d . . . . .
C73 C 0.3499(2) 0.4447(5) 0.2981(4) 0.0195(18) Uani 1 1 d . . . . .
C74 C 0.3163(2) 0.4155(5) 0.3011(4) 0.0242(19) Uani 1 1 d . . . . .
H74 H 0.302527 0.405342 0.261937 0.029 Uiso 1 1 calc R U . . .
C75 C 0.3022(3) 0.4007(5) 0.3604(5) 0.029(2) Uani 1 1 d . . . . .
C76 C 0.3211(3) 0.4154(5) 0.4187(5) 0.029(2) Uani 1 1 d . . . . .
H76 H 0.311446 0.405268 0.458787 0.035 Uiso 1 1 calc R U . . .
C77 C 0.3542(3) 0.4451(5) 0.4169(4) 0.026(2) Uani 1 1 d . . . . .
C78 C 0.3681(2) 0.4587(5) 0.3578(4) 0.0209(18) Uani 1 1 d . . . . .
H78 H 0.391158 0.478586 0.358074 0.025 Uiso 1 1 calc R U . . .
C79 C 0.2672(4) 0.3693(11) 0.3603(10) 0.0818(15) Uani 1 1 d . . . . .
F55 F 0.2643(2) 0.2979(6) 0.3352(5) 0.0818(15) Uani 1 1 d . . . . .
F56 F 0.2419(2) 0.4041(5) 0.3246(5) 0.0818(15) Uani 1 1 d . . . . .
F57 F 0.2550(2) 0.3568(5) 0.4172(5) 0.0818(15) Uani 1 1 d . . . . .
C80 C 0.3776(3) 0.4588(6) 0.4770(5) 0.033(2) Uani 1 1 d . . . . .
F58 F 0.38509(18) 0.5329(4) 0.4853(3) 0.0445(16) Uani 1 1 d . . . . .
F59 F 0.36290(18) 0.4375(4) 0.5313(3) 0.0440(16) Uani 1 1 d . . . . .
F60 F 0.40848(17) 0.4233(4) 0.4773(3) 0.0439(16) Uani 1 1 d . . . . .
B2 B 0.1273(3) 0.4606(6) 0.7724(5) 0.022(2) Uani 1 1 d . . . . .
C81 C 0.0882(3) 0.4218(5) 0.7627(5) 0.027(2) Uani 1 1 d . . . . .
C82 C 0.0630(2) 0.4469(6) 0.7156(4) 0.027(2) Uani 1 1 d . . . . .
H82 H 0.068173 0.488729 0.688875 0.032 Uiso 1 1 calc R U . . .
C83 C 0.0301(3) 0.4116(6) 0.7069(4) 0.032(2) Uani 1 1 d . . . . .
C84 C 0.0223(3) 0.3505(7) 0.7451(5) 0.040(3) Uani 1 1 d . . . . .
H84 H -0.000161 0.327236 0.739622 0.048 Uiso 1 1 calc R U . . .
C85 C 0.0468(3) 0.3233(6) 0.7910(5) 0.033(2) Uani 1 1 d . . . . .
C86 C 0.0792(3) 0.3596(6) 0.7990(4) 0.027(2) Uani 1 1 d . . . . .
H86 H 0.095965 0.340689 0.831072 0.032 Uiso 1 1 calc R U . . .
C87 C 0.0025(3) 0.4423(8) 0.6590(5) 0.046(3) Uani 1 1 d . . . . .
F61 F 0.01205(17) 0.4993(5) 0.6245(3) 0.057(2) Uani 1 1 d . . . . .
F62 F -0.0108(2) 0.3903(6) 0.6177(3) 0.074(3) Uani 1 1 d . . . . .
F63 F -0.02583(17) 0.4665(6) 0.6905(3) 0.075(3) Uani 1 1 d . . . . .
C88 C 0.0398(3) 0.2566(7) 0.8305(6) 0.042(3) Uani 1 1 d . . . . .
F64 F 0.0553(3) 0.1936(4) 0.8107(5) 0.086(3) Uani 1 1 d . . . . .
F65 F 0.0518(2) 0.2634(5) 0.8926(4) 0.069(2) Uani 1 1 d . . . . .
F66 F 0.00560(19) 0.2416(5) 0.8324(4) 0.071(2) Uani 1 1 d . . . . .
C89 C 0.1441(2) 0.4473(5) 0.8458(4) 0.0211(18) Uani 1 1 d . . . . .
C90 C 0.1783(3) 0.4205(5) 0.8635(5) 0.028(2) Uani 1 1 d . . . . .
H90 H 0.193813 0.409994 0.830965 0.033 Uiso 1 1 calc R U . . .
C91 C 0.1892(2) 0.4095(5) 0.9280(4) 0.0239(19) Uani 1 1 d . . . . .
C92 C 0.1681(3) 0.4252(6) 0.9775(5) 0.028(2) Uani 1 1 d . . . . .
H92 H 0.176186 0.416197 1.021318 0.033 Uiso 1 1 calc R U . . .
C93 C 0.1351(3) 0.4544(5) 0.9619(4) 0.0258(19) Uani 1 1 d . . . . .
C94 C 0.1236(3) 0.4646(5) 0.8971(4) 0.026(2) Uani 1 1 d . . . . .
H94 H 0.100692 0.484222 0.887200 0.031 Uiso 1 1 calc R U . . .
C95 C 0.2261(3) 0.3824(7) 0.9457(5) 0.040(3) Uani 1 1 d . . . . .
F67 F 0.23956(19) 0.3436(5) 0.8988(4) 0.066(2) Uani 1 1 d . . . . .
F68 F 0.24832(17) 0.4392(4) 0.9608(4) 0.060(2) Uani 1 1 d . . . . .
F69 F 0.22798(18) 0.3371(5) 0.9983(3) 0.059(2) Uani 1 1 d . . . . .
C96 C 0.1107(3) 0.4743(7) 1.0112(5) 0.037(3) Uani 1 1 d . . . . .
F70 F 0.12409(17) 0.4609(5) 1.0722(3) 0.0504(18) Uani 1 1 d . . . . .
F71 F 0.08056(17) 0.4354(5) 1.0049(3) 0.054(2) Uani 1 1 d . . . . .
F72 F 0.1013(2) 0.5466(5) 1.0098(4) 0.072(3) Uani 1 1 d . . . . .
C97 C 0.1254(2) 0.5548(6) 0.7677(4) 0.025(2) Uani 1 1 d . . . . .
C98 C 0.1541(2) 0.5988(6) 0.7521(4) 0.025(2) Uani 1 1 d . . . . .
H98 H 0.174757 0.574260 0.739990 0.030 Uiso 1 1 calc R U . . .
C99 C 0.1531(3) 0.6772(6) 0.7540(5) 0.027(2) Uani 1 1 d . . . . .
C100 C 0.1243(3) 0.7164(6) 0.7723(5) 0.032(2) Uani 1 1 d . . . . .
H100 H 0.124153 0.770359 0.773902 0.039 Uiso 1 1 calc R U . . .
C101 C 0.0957(3) 0.6746(6) 0.7883(5) 0.034(2) Uani 1 1 d . . . . .
C102 C 0.0953(3) 0.5954(6) 0.7851(4) 0.028(2) Uani 1 1 d . . . . .
H102 H 0.074825 0.568437 0.794678 0.033 Uiso 1 1 calc R U . . .
C103 C 0.1847(3) 0.7203(6) 0.7362(6) 0.038(3) Uani 1 1 d . . . . .
F73 F 0.2047(2) 0.6846(5) 0.6979(5) 0.093(4) Uani 1 1 d . . . . .
F74 F 0.2064(3) 0.7349(8) 0.7875(5) 0.118(5) Uani 1 1 d . . . . .
F75 F 0.1781(2) 0.7858(5) 0.7101(7) 0.117(5) Uani 1 1 d . . . . .
C104 C 0.0639(3) 0.7135(6) 0.8115(5) 0.039(3) Uani 1 1 d . . . . .
F76 F 0.06151(19) 0.7865(4) 0.7941(4) 0.064(2) Uani 1 1 d . . . . .
F77 F 0.0641(2) 0.7123(6) 0.8757(4) 0.077(3) Uani 1 1 d . . . . .
F78 F 0.03427(17) 0.6813(4) 0.7911(4) 0.060(2) Uani 1 1 d . . . . .
C105 C 0.1495(2) 0.4245(5) 0.7156(4) 0.0221(19) Uani 1 1 d . . . . .
C106 C 0.1550(2) 0.4633(5) 0.6563(4) 0.025(2) Uani 1 1 d . . . . .
H106 H 0.145766 0.513052 0.649742 0.029 Uiso 1 1 calc R U . . .
C107 C 0.1732(3) 0.4303(6) 0.6083(4) 0.029(2) Uani 1 1 d . . . . .
C108 C 0.1862(3) 0.3576(6) 0.6142(5) 0.033(2) Uani 1 1 d . . . . .
H108 H 0.199060 0.335766 0.581422 0.039 Uiso 1 1 calc R U . . .
C109 C 0.1797(3) 0.3168(6) 0.6702(5) 0.032(2) Uani 1 1 d . . . . .
C110 C 0.1625(3) 0.3511(5) 0.7199(4) 0.026(2) Uani 1 1 d . . . . .
H110 H 0.159647 0.322892 0.758194 0.031 Uiso 1 1 calc R U . . .
C111 C 0.1792(3) 0.4800(7) 0.5509(5) 0.041(3) Uani 1 1 d . . . . .
F79 F 0.15024(18) 0.5114(5) 0.5245(3) 0.057(2) Uani 1 1 d . . . . .
F80 F 0.1933(2) 0.4407(4) 0.5033(3) 0.069(2) Uani 1 1 d . . . . .
F81 F 0.20145(17) 0.5361(4) 0.5662(3) 0.0434(16) Uani 1 1 d . . . . .
C112 C 0.1936(4) 0.2392(7) 0.6783(6) 0.049(3) Uani 1 1 d . . . . .
F82 F 0.2256(3) 0.2349(6) 0.7050(7) 0.111(4) Uani 1 1 d . . . . .
F83 F 0.1750(2) 0.1965(4) 0.7173(5) 0.081(3) Uani 1 1 d . . . . .
F84 F 0.1948(4) 0.2027(5) 0.6231(5) 0.144(6) Uani 1 1 d . . . . .
C113 C 0.3485(3) 0.7504(5) 0.9291(4) 0.026(2) Uani 1 1 d . . . . .
C114 C 0.3610(3) 0.6888(5) 0.8874(5) 0.027(2) Uani 1 1 d . . . . .
N1 N 0.3697(2) 0.6421(5) 0.8530(4) 0.0294(18) Uani 1 1 d . . . . .
C115 C 0.3133(3) 0.7283(6) 0.9539(5) 0.036(2) Uani 1 1 d . . . . .
H11A H 0.315930 0.681123 0.978886 0.054 Uiso 1 1 calc R U . . .
H11B H 0.296036 0.720644 0.917018 0.054 Uiso 1 1 calc R U . . .
H11C H 0.305217 0.768843 0.981570 0.054 Uiso 1 1 calc R U . . .
C116 C 0.3463(3) 0.8254(6) 0.8909(5) 0.032(2) Uani 1 1 d . . . . .
H11D H 0.338631 0.866129 0.918832 0.048 Uiso 1 1 calc R U . . .
H11E H 0.329447 0.819900 0.853227 0.048 Uiso 1 1 calc R U . . .
H11F H 0.369409 0.837840 0.876396 0.048 Uiso 1 1 calc R U . . .
N2 N 0.3731(2) 0.7636(5) 0.9866(4) 0.0268(18) Uani 1 1 d . . . . .
N3 N 0.3993(2) 0.7235(5) 0.9892(4) 0.0302(19) Uani 1 1 d . . . . .
C117 C 0.4244(3) 0.7385(6) 1.0464(5) 0.028(2) Uani 1 1 d . . . . .
C118 C 0.4128(3) 0.7980(6) 1.0893(4) 0.028(2) Uani 1 1 d . . . . .
N4 N 0.4052(2) 0.8451(5) 1.1253(4) 0.034(2) Uani 1 1 d . . . . .
C119 C 0.4591(3) 0.7614(9) 1.0182(6) 0.053(3) Uani 1 1 d . . . . .
H11G H 0.456254 0.810807 0.996579 0.079 Uiso 1 1 calc R U . . .
H11H H 0.465497 0.723136 0.986743 0.079 Uiso 1 1 calc R U . . .
H11I H 0.477723 0.764943 1.053230 0.079 Uiso 1 1 calc R U . . .
C120 C 0.4281(4) 0.6639(6) 1.0855(5) 0.046(3) Uani 1 1 d . . . . .
H12A H 0.443449 0.672285 1.124836 0.068 Uiso 1 1 calc R U . . .
H12B H 0.438247 0.624562 1.059055 0.068 Uiso 1 1 calc R U . . .
H12C H 0.404973 0.647420 1.097322 0.068 Uiso 1 1 calc R U . . .
C121 C 0.0817(3) 0.7485(6) 0.0735(5) 0.038(3) Uani 1 1 d . . . . .
C122 C 0.0945(3) 0.6889(6) 0.1203(5) 0.035(2) Uani 1 1 d . . . . .
N5 N 0.1038(2) 0.6433(6) 0.1593(4) 0.039(2) Uani 1 1 d . . . . .
C123 C 0.0485(3) 0.7205(8) 0.0361(6) 0.052(3) Uani 1 1 d . . . . .
H12D H 0.042089 0.755471 0.000372 0.078 Uiso 1 1 calc R U . . .
H12E H 0.029426 0.718102 0.065114 0.078 Uiso 1 1 calc R U . . .
H12F H 0.052580 0.669754 0.018671 0.078 Uiso 1 1 calc R U . . .
C124 C 0.0762(4) 0.8217(6) 0.1095(6) 0.049(3) Uani 1 1 d . . . . .
H12G H 0.098485 0.838057 0.131542 0.074 Uiso 1 1 calc R U . . .
H12H H 0.059003 0.813488 0.141615 0.074 Uiso 1 1 calc R U . . .
H12I H 0.067602 0.860947 0.078814 0.074 Uiso 1 1 calc R U . . .
N6 N 0.1070(2) 0.7643(5) 0.0242(4) 0.033(2) Uani 1 1 d . . . . .
N7 N 0.1335(3) 0.7241(5) 0.0280(4) 0.036(2) Uani 1 1 d . . . . .
C125 C 0.1583(3) 0.7421(7) -0.0222(5) 0.035(2) Uani 1 1 d . . . . .
C126 C 0.1439(3) 0.8007(7) -0.0674(5) 0.039(3) Uani 1 1 d . . . . .
N8 N 0.1342(3) 0.8474(6) -0.1036(4) 0.040(2) Uani 1 1 d . . . . .
C127 C 0.1919(3) 0.7684(8) 0.0131(6) 0.051(3) Uani 1 1 d . . . . .
H12J H 0.209582 0.776814 -0.018048 0.077 Uiso 1 1 calc R U . . .
H12K H 0.200305 0.729565 0.044451 0.077 Uiso 1 1 calc R U . . .
H12L H 0.187752 0.815902 0.035969 0.077 Uiso 1 1 calc R U . . .
C128 C 0.1630(4) 0.6682(7) -0.0598(6) 0.047(3) Uani 1 1 d . . . . .
H12M H 0.140233 0.651507 -0.079697 0.071 Uiso 1 1 calc R U . . .
H12N H 0.172588 0.628861 -0.030055 0.071 Uiso 1 1 calc R U . . .
H12O H 0.179106 0.676921 -0.093650 0.071 Uiso 1 1 calc R U . . .

loop_
_atom_site_aniso_label
_atom_site_aniso_U_11
_atom_site_aniso_U_22
_atom_site_aniso_U_33
_atom_site_aniso_U_23
_atom_site_aniso_U_13
_atom_site_aniso_U_12
Te1 0.0223(3) 0.0189(3) 0.0146(3) 0.0003(2) 0.0008(2) -0.0008(2)
C1 0.030(5) 0.020(5) 0.016(4) 0.002(3) 0.003(3) 0.005(4)
C2 0.041(6) 0.037(6) 0.012(4) 0.002(4) -0.002(4) 0.005(5)
C3 0.018(4) 0.042(6) 0.021(5) 0.006(4) 0.003(3) 0.005(4)
C4 0.019(5) 0.039(6) 0.031(5) 0.004(4) -0.003(4) -0.002(4)
C5 0.028(5) 0.022(4) 0.021(4) 0.001(4) -0.001(4) 0.000(4)
C6 0.029(5) 0.018(4) 0.016(4) 0.002(4) -0.001(3) -0.008(4)
C7 0.054(3) 0.222(8) 0.065(4) 0.043(4) 0.029(3) -0.004(4)
F1 0.054(3) 0.222(8) 0.065(4) 0.043(4) 0.029(3) -0.004(4)
F2 0.054(3) 0.222(8) 0.065(4) 0.043(4) 0.029(3) -0.004(4)
F3 0.054(3) 0.222(8) 0.065(4) 0.043(4) 0.029(3) -0.004(4)
C8 0.024(5) 0.038(6) 0.025(5) -0.001(4) -0.002(4) 0.012(4)
F4 0.044(4) 0.045(4) 0.029(3) 0.007(3) -0.005(3) 0.010(3)
F5 0.043(4) 0.047(4) 0.032(3) -0.013(3) -0.005(3) -0.004(3)
F6 0.037(4) 0.081(5) 0.021(3) 0.014(3) 0.006(3) -0.005(3)
C9 0.022(5) 0.025(5) 0.017(4) 0.007(3) 0.000(3) 0.004(4)
C10 0.032(5) 0.029(5) 0.013(4) 0.000(4) 0.002(4) -0.003(4)
C11 0.033(5) 0.019(4) 0.022(5) 0.002(4) -0.004(4) 0.004(4)
C12 0.037(6) 0.024(5) 0.017(4) -0.005(4) -0.003(4) 0.009(4)
C13 0.023(5) 0.034(6) 0.019(4) 0.000(4) -0.003(3) -0.003(4)
C14 0.021(4) 0.022(5) 0.018(4) 0.000(3) 0.000(3) 0.001(4)
C15 0.054(7) 0.017(5) 0.037(6) -0.006(4) 0.002(5) -0.001(5)
F7 0.066(5) 0.035(4) 0.109(7) -0.014(4) 0.019(5) 0.016(4)
F8 0.166(9) 0.028(4) 0.047(5) -0.007(3) -0.042(5) -0.016(5)
F9 0.074(5) 0.035(4) 0.052(4) -0.009(3) 0.018(4) -0.020(4)
C16 0.026(5) 0.038(6) 0.025(5) -0.008(4) -0.001(4) 0.006(4)
F10 0.049(4) 0.045(4) 0.042(4) 0.012(3) 0.016(3) -0.007(3)
F11 0.033(3) 0.061(4) 0.041(4) -0.015(3) 0.016(3) -0.003(3)
F12 0.020(3) 0.066(4) 0.034(3) -0.004(3) -0.006(2) -0.009(3)
C17 0.030(5) 0.014(4) 0.007(4) 0.000(3) 0.005(3) -0.001(3)
C18 0.017(4) 0.026(5) 0.019(4) -0.003(4) 0.006(3) 0.002(4)
C19 0.031(5) 0.032(5) 0.013(4) 0.006(4) 0.008(4) 0.004(4)
C20 0.043(6) 0.022(5) 0.023(5) 0.005(4) 0.009(4) 0.005(4)
C21 0.032(5) 0.018(4) 0.024(5) 0.001(4) 0.008(4) -0.004(4)
C22 0.031(5) 0.023(5) 0.027(5) -0.001(4) 0.007(4) -0.003(4)
C23 0.047(6) 0.034(6) 0.021(5) 0.007(4) -0.002(4) 0.000(5)
F13 0.066(5) 0.049(4) 0.034(4) 0.007(3) -0.019(3) -0.017(4)
F14 0.048(4) 0.075(5) 0.054(5) -0.008(4) -0.020(3) 0.025(4)
F15 0.062(5) 0.119(7) 0.016(3) 0.009(4) 0.002(3) -0.024(5)
C24 0.064(8) 0.020(5) 0.024(5) 0.003(4) 0.013(5) -0.004(5)
F16 0.133(8) 0.049(5) 0.085(7) 0.035(5) -0.038(6) -0.050(5)
F17 0.061(5) 0.073(6) 0.166(10) -0.071(6) 0.061(6) -0.046(5)
F18 0.091(6) 0.050(4) 0.049(4) -0.026(3) 0.016(4) -0.037(4)
Te2 0.0346(4) 0.0225(3) 0.0150(3) 0.0009(2) 0.0027(2) -0.0012(3)
C25 0.031(5) 0.031(5) 0.013(4) 0.000(4) 0.003(4) -0.004(4)
C26 0.038(6) 0.017(5) 0.030(5) -0.006(4) 0.002(4) 0.003(4)
C27 0.061(7) 0.021(5) 0.022(5) -0.001(4) 0.004(5) 0.001(5)
C28 0.045(6) 0.032(6) 0.026(5) 0.011(4) 0.007(4) -0.006(5)
C29 0.039(6) 0.040(6) 0.013(4) 0.004(4) 0.003(4) -0.011(5)
C30 0.026(5) 0.030(5) 0.015(4) 0.000(4) 0.004(3) 0.005(4)
C31 0.054(7) 0.036(6) 0.018(5) -0.001(4) 0.005(5) 0.009(5)
F19 0.111(8) 0.038(5) 0.061(6) -0.007(4) -0.006(5) 0.032(5)
F20 0.111(8) 0.038(5) 0.061(6) -0.007(4) -0.006(5) 0.032(5)
F21 0.111(8) 0.038(5) 0.061(6) -0.007(4) -0.006(5) 0.032(5)
F19A 0.079(11) 0.045(8) 0.103(13) -0.013(7) 0.000(8) 0.018(7)
F20A 0.079(11) 0.045(8) 0.103(13) -0.013(7) 0.000(8) 0.018(7)
F21A 0.079(11) 0.045(8) 0.103(13) -0.013(7) 0.000(8) 0.018(7)
C32 0.040(6) 0.060(8) 0.031(6) 0.006(5) 0.016(5) 0.001(6)
F22 0.087(6) 0.186(11) 0.021(4) 0.020(5) 0.020(4) 0.042(7)
F23 0.079(6) 0.140(10) 0.087(7) -0.014(6) 0.047(5) -0.042(7)
F24 0.111(7) 0.090(7) 0.056(5) 0.016(5) 0.058(5) 0.036(6)
C33 0.025(5) 0.035(5) 0.012(4) -0.004(4) 0.007(3) -0.001(4)
C34 0.041(6) 0.021(5) 0.020(5) 0.005(4) 0.000(4) -0.006(4)
C35 0.043(6) 0.025(5) 0.024(5) -0.008(4) 0.001(4) -0.003(4)
C36 0.035(6) 0.039(6) 0.014(4) -0.004(4) 0.009(4) -0.017(5)
C37 0.026(5) 0.035(6) 0.014(4) -0.004(4) 0.006(3) -0.005(4)
C38 0.029(5) 0.023(5) 0.019(4) -0.006(4) 0.004(4) 0.001(4)
C39 0.093(11) 0.031(6) 0.040(7) -0.003(5) -0.011(7) -0.001(7)
F25 0.071(5) 0.037(4) 0.054(5) 0.010(3) 0.003(4) 0.015(3)
F26 0.119(8) 0.034(4) 0.147(10) -0.031(5) -0.069(7) 0.002(5)
F27 0.194(11) 0.052(5) 0.057(5) 0.009(4) 0.072(6) 0.050(6)
C40 0.028(6) 0.057(8) 0.036(6) -0.012(6) 0.003(4) -0.004(5)
F28 0.057(5) 0.078(5) 0.051(4) -0.030(4) -0.019(4) 0.015(4)
F29 0.022(3) 0.096(6) 0.050(4) -0.004(4) 0.009(3) 0.009(3)
F30 0.038(4) 0.072(6) 0.073(5) 0.028(4) -0.006(4) -0.001(4)
C41 0.037(6) 0.029(5) 0.023(5) 0.002(4) 0.003(4) 0.000(4)
C42 0.028(5) 0.040(6) 0.021(5) -0.005(4) 0.002(4) 0.007(4)
C43 0.035(6) 0.027(5) 0.025(5) -0.001(4) -0.003(4) 0.003(4)
C44 0.028(5) 0.036(6) 0.032(5) -0.004(4) 0.008(4) -0.006(4)
C45 0.036(6) 0.039(6) 0.033(6) -0.003(5) 0.004(4) -0.009(5)
C46 0.026(5) 0.048(7) 0.030(5) -0.009(5) -0.005(4) -0.019(5)
C47 0.028(6) 0.050(7) 0.040(7) -0.001(5) 0.001(5) 0.005(5)
F31 0.037(4) 0.074(6) 0.097(6) -0.032(5) -0.027(4) 0.007(4)
F32 0.098(7) 0.177(11) 0.045(5) 0.040(6) -0.036(5) -0.061(7)
F33 0.118(8) 0.050(5) 0.113(8) -0.042(5) -0.076(6) 0.029(5)
C48 0.048(7) 0.081(10) 0.030(6) -0.012(6) 0.015(5) -0.021(7)
F34 0.107(7) 0.072(6) 0.046(5) -0.020(4) 0.026(4) 0.020(5)
F35 0.095(7) 0.212(13) 0.056(6) -0.052(7) 0.049(5) -0.102(8)
F36 0.094(6) 0.086(6) 0.024(4) 0.004(4) 0.022(4) 0.006(5)
B1 0.017(5) 0.020(5) 0.012(4) -0.004(4) -0.005(3) -0.001(4)
C49 0.029(5) 0.024(5) 0.015(4) 0.002(4) -0.001(3) -0.005(4)
C50 0.026(5) 0.029(5) 0.025(5) 0.005(4) 0.002(4) -0.002(4)
C51 0.029(5) 0.026(5) 0.020(5) -0.003(4) 0.001(4) 0.002(4)
C52 0.041(6) 0.025(5) 0.018(5) -0.004(4) 0.004(4) -0.002(4)
C53 0.028(5) 0.024(5) 0.017(4) -0.001(4) 0.004(4) -0.006(4)
C54 0.018(4) 0.032(5) 0.019(4) -0.002(4) 0.001(3) 0.000(4)
C55 0.041(6) 0.026(5) 0.038(6) 0.001(4) -0.006(5) 0.004(5)
F37 0.027(4) 0.043(5) 0.274(15) 0.060(7) -0.026(6) -0.001(4)
F38 0.078(6) 0.043(5) 0.136(9) -0.036(5) -0.044(6) 0.032(4)
F39 0.124(9) 0.208(13) 0.054(6) 0.058(7) 0.012(6) 0.107(9)
C56 0.033(6) 0.023(5) 0.039(6) -0.004(4) 0.003(4) -0.006(4)
F40 0.066(5) 0.117(7) 0.029(4) 0.000(4) -0.008(3) -0.043(5)
F41 0.040(4) 0.029(4) 0.095(6) 0.008(4) -0.013(4) -0.010(3)
F42 0.030(4) 0.044(4) 0.086(6) -0.005(4) 0.000(3) -0.002(3)
C57 0.018(4) 0.028(5) 0.030(5) -0.008(4) 0.003(4) -0.002(4)
C58 0.024(5) 0.021(5) 0.028(5) -0.008(4) 0.002(4) 0.002(4)
C59 0.029(5) 0.037(6) 0.031(6) -0.012(4) 0.006(4) 0.003(4)
C60 0.026(5) 0.041(6) 0.026(5) -0.009(4) -0.002(4) 0.003(4)
C61 0.032(5) 0.027(5) 0.024(5) -0.006(4) 0.000(4) 0.006(4)
C62 0.024(5) 0.026(5) 0.020(4) -0.005(4) -0.006(3) 0.003(4)
C63 0.035(6) 0.027(5) 0.045(7) -0.007(5) 0.000(5) -0.001(5)
F43 0.137(9) 0.031(4) 0.107(8) 0.010(4) -0.054(7) -0.015(5)
F44 0.076(7) 0.044(5) 0.296(18) -0.034(8) 0.060(9) -0.033(5)
F45 0.272(16) 0.044(5) 0.061(6) -0.030(5) 0.023(8) -0.038(7)
C64 0.042(6) 0.045(7) 0.021(5) -0.006(5) -0.009(4) 0.003(5)
F46 0.050(4) 0.029(3) 0.034(3) 0.001(3) -0.001(3) 0.013(3)
F47 0.059(4) 0.046(4) 0.021(3) -0.003(3) -0.002(3) 0.007(3)
F48 0.043(4) 0.076(5) 0.034(4) 0.018(3) 0.005(3) -0.013(4)
C65 0.022(4) 0.019(4) 0.012(4) -0.007(3) -0.001(3) 0.001(3)
C66 0.037(5) 0.027(5) 0.010(4) -0.001(4) -0.004(3) 0.004(4)
C67 0.029(5) 0.029(5) 0.016(4) -0.005(4) 0.006(4) -0.005(4)
C68 0.024(5) 0.030(5) 0.019(4) -0.003(4) 0.002(4) 0.000(4)
C69 0.048(6) 0.017(4) 0.017(5) 0.000(4) 0.003(4) 0.001(4)
C70 0.034(5) 0.017(4) 0.016(4) 0.000(3) 0.005(4) -0.006(4)
C71 0.024(5) 0.049(6) 0.020(5) 0.001(5) 0.001(4) -0.007(5)
F49 0.024(3) 0.058(4) 0.033(3) 0.019(3) 0.003(2) -0.005(3)
F50 0.056(4) 0.067(5) 0.049(4) -0.007(4) 0.034(3) 0.004(4)
F51 0.026(3) 0.093(5) 0.023(3) 0.003(3) -0.005(2) -0.018(3)
C72 0.035(6) 0.033(6) 0.030(5) 0.005(4) 0.000(4) 0.004(5)
F52 0.071(5) 0.032(4) 0.054(4) -0.001(3) 0.001(4) -0.009(3)
F53 0.050(4) 0.053(4) 0.038(4) 0.022(3) 0.011(3) 0.010(3)
F54 0.028(3) 0.057(4) 0.056(4) 0.022(3) -0.001(3) 0.014(3)
C73 0.026(5) 0.012(4) 0.021(4) -0.002(3) 0.007(3) 0.004(4)
C74 0.029(5) 0.022(5) 0.022(5) -0.002(4) 0.001(4) 0.005(4)
C75 0.038(6) 0.012(4) 0.036(6) 0.000(4) 0.010(4) -0.001(4)
C76 0.041(6) 0.023(5) 0.024(5) 0.002(4) 0.013(4) 0.008(4)
C77 0.040(6) 0.019(5) 0.020(4) 0.004(4) 0.009(4) 0.001(4)
C78 0.025(5) 0.021(4) 0.018(4) 0.005(4) 0.003(3) 0.000(4)
C79 0.055(3) 0.087(4) 0.104(4) 0.014(3) 0.011(3) -0.023(3)
F55 0.055(3) 0.087(4) 0.104(4) 0.014(3) 0.011(3) -0.023(3)
F56 0.055(3) 0.087(4) 0.104(4) 0.014(3) 0.011(3) -0.023(3)
F57 0.055(3) 0.087(4) 0.104(4) 0.014(3) 0.011(3) -0.023(3)
C80 0.044(6) 0.022(5) 0.035(6) 0.003(4) 0.003(5) 0.002(5)
F58 0.062(4) 0.037(4) 0.033(3) -0.004(3) -0.003(3) -0.004(3)
F59 0.064(4) 0.054(4) 0.014(3) 0.001(3) 0.005(3) -0.002(3)
F60 0.046(4) 0.059(4) 0.025(3) 0.005(3) -0.005(3) 0.018(3)
B2 0.027(5) 0.021(5) 0.018(5) -0.006(4) -0.001(4) 0.006(4)
C81 0.033(5) 0.024(5) 0.023(5) 0.001(4) 0.008(4) 0.000(4)
C82 0.026(5) 0.033(5) 0.021(5) 0.001(4) 0.004(4) 0.001(4)
C83 0.037(6) 0.044(6) 0.016(5) -0.009(4) 0.003(4) 0.001(5)
C84 0.030(6) 0.070(8) 0.021(5) -0.003(5) 0.006(4) -0.015(5)
C85 0.038(6) 0.034(6) 0.028(5) -0.004(4) 0.010(4) -0.004(5)
C86 0.030(5) 0.029(5) 0.021(5) -0.005(4) 0.000(4) -0.005(4)
C87 0.033(6) 0.082(10) 0.024(5) 0.008(6) 0.003(4) -0.004(6)
F61 0.027(3) 0.102(6) 0.041(4) 0.020(4) 0.001(3) 0.006(4)
F62 0.068(5) 0.113(7) 0.035(4) -0.005(4) -0.027(4) -0.013(5)
F63 0.027(3) 0.175(9) 0.026(3) 0.013(5) 0.011(3) 0.032(5)
C88 0.033(6) 0.058(8) 0.036(6) 0.003(5) 0.007(5) -0.013(6)
F64 0.114(8) 0.034(4) 0.119(8) 0.007(5) 0.064(6) -0.004(5)
F65 0.087(6) 0.075(6) 0.043(4) 0.029(4) -0.010(4) -0.037(5)
F66 0.043(4) 0.090(6) 0.080(6) 0.026(5) 0.010(4) -0.033(4)
C89 0.025(4) 0.017(4) 0.023(4) 0.005(4) 0.005(3) 0.003(4)
C90 0.038(6) 0.023(5) 0.023(5) -0.001(4) 0.002(4) 0.002(4)
C91 0.025(5) 0.025(5) 0.021(5) -0.002(4) 0.002(4) -0.005(4)
C92 0.035(6) 0.027(5) 0.021(5) 0.001(4) 0.000(4) -0.005(4)
C93 0.035(5) 0.025(5) 0.019(4) -0.004(4) 0.006(4) -0.004(4)
C94 0.032(5) 0.028(5) 0.018(4) -0.006(4) 0.000(4) -0.002(4)
C95 0.036(6) 0.054(7) 0.028(6) 0.005(5) -0.008(5) 0.008(5)
F67 0.054(5) 0.092(6) 0.049(4) -0.012(4) -0.006(3) 0.042(4)
F68 0.032(4) 0.062(5) 0.082(6) 0.004(4) -0.010(4) -0.011(3)
F69 0.047(4) 0.083(6) 0.046(4) 0.035(4) -0.004(3) 0.005(4)
C96 0.043(7) 0.045(7) 0.024(5) -0.003(4) 0.010(4) 0.003(5)
F70 0.048(4) 0.090(6) 0.013(3) -0.004(3) 0.010(3) -0.006(4)
F71 0.039(4) 0.095(6) 0.030(4) -0.009(4) 0.018(3) -0.014(4)
F72 0.110(7) 0.053(5) 0.059(5) -0.010(4) 0.049(5) 0.018(5)
C97 0.024(5) 0.033(5) 0.018(4) 0.005(4) 0.005(3) -0.002(4)
C98 0.020(5) 0.035(5) 0.020(5) -0.004(4) -0.003(3) 0.008(4)
C99 0.032(5) 0.027(5) 0.023(5) 0.000(4) 0.004(4) -0.006(4)
C100 0.051(7) 0.020(5) 0.025(5) 0.001(4) 0.002(4) 0.005(5)
C101 0.047(6) 0.035(6) 0.020(5) 0.001(4) 0.000(4) 0.005(5)
C102 0.028(5) 0.041(6) 0.014(4) 0.007(4) 0.007(4) 0.009(4)
C103 0.048(7) 0.019(5) 0.049(7) -0.006(5) 0.010(5) -0.002(5)
F73 0.088(7) 0.051(5) 0.150(9) -0.027(5) 0.078(7) -0.031(5)
F74 0.089(7) 0.184(12) 0.081(7) 0.005(7) -0.005(6) -0.093(8)
F75 0.064(6) 0.052(5) 0.239(14) 0.072(7) 0.047(7) -0.002(4)
C104 0.053(7) 0.027(6) 0.037(6) -0.003(5) 0.000(5) 0.014(5)
F76 0.054(5) 0.028(4) 0.111(7) 0.004(4) 0.016(4) 0.009(3)
F77 0.083(6) 0.113(7) 0.038(4) -0.008(4) 0.015(4) 0.032(5)
F78 0.029(4) 0.048(4) 0.103(6) -0.013(4) 0.012(4) 0.003(3)
C105 0.025(5) 0.024(5) 0.017(4) 0.002(4) 0.002(3) -0.007(4)
C106 0.033(5) 0.027(5) 0.014(4) -0.001(4) 0.001(4) -0.006(4)
C107 0.028(5) 0.041(6) 0.017(5) -0.003(4) 0.003(4) -0.010(4)
C108 0.034(6) 0.037(6) 0.029(5) -0.001(4) 0.015(4) 0.000(5)
C109 0.041(6) 0.027(5) 0.027(5) -0.003(4) 0.006(4) -0.001(4)
C110 0.035(5) 0.025(5) 0.017(4) 0.000(4) 0.005(4) -0.005(4)
C111 0.055(7) 0.053(7) 0.018(5) -0.002(5) 0.013(5) -0.015(6)
F79 0.045(4) 0.085(6) 0.039(4) 0.026(4) -0.015(3) -0.014(4)
F80 0.123(7) 0.057(5) 0.031(4) -0.012(3) 0.041(4) -0.013(5)
F81 0.049(4) 0.051(4) 0.031(3) 0.003(3) 0.005(3) -0.021(3)
C112 0.073(9) 0.042(7) 0.033(6) -0.006(5) 0.015(6) 0.005(6)
F82 0.071(7) 0.079(7) 0.182(12) 0.041(7) 0.010(7) 0.036(6)
F83 0.090(6) 0.029(4) 0.132(8) 0.018(5) 0.055(6) 0.020(4)
F84 0.322(19) 0.061(6) 0.049(6) -0.013(5) 0.012(8) 0.090(9)
C113 0.041(6) 0.020(5) 0.019(5) -0.003(4) 0.003(4) 0.006(4)
C114 0.038(6) 0.019(5) 0.023(5) 0.005(4) -0.002(4) 0.000(4)
N1 0.041(5) 0.024(4) 0.023(4) -0.007(3) 0.002(4) 0.007(4)
C115 0.031(6) 0.041(6) 0.036(6) -0.012(5) 0.008(4) -0.001(5)
C116 0.047(6) 0.024(5) 0.026(5) 0.005(4) 0.000(4) 0.013(5)
N2 0.036(5) 0.030(4) 0.015(4) -0.002(3) 0.004(3) 0.002(4)
N3 0.035(5) 0.030(4) 0.026(4) -0.007(3) 0.000(3) 0.005(4)
C117 0.027(5) 0.026(5) 0.030(5) -0.001(4) -0.001(4) 0.004(4)
C118 0.035(5) 0.028(5) 0.019(5) 0.005(4) -0.004(4) -0.005(4)
N4 0.048(5) 0.030(5) 0.023(4) -0.010(4) 0.003(4) -0.004(4)
C119 0.035(6) 0.090(11) 0.031(6) -0.013(6) -0.005(5) 0.003(7)
C120 0.077(9) 0.028(6) 0.028(6) -0.004(4) -0.015(6) 0.014(6)
C121 0.053(7) 0.034(6) 0.026(5) 0.009(4) 0.001(5) 0.000(5)
C122 0.046(7) 0.041(6) 0.018(5) -0.008(4) 0.004(4) -0.002(5)
N5 0.046(6) 0.051(6) 0.020(4) 0.001(4) 0.000(4) -0.002(5)
C123 0.056(8) 0.067(9) 0.031(6) 0.010(6) -0.005(5) -0.010(7)
C124 0.082(10) 0.031(6) 0.037(7) 0.011(5) 0.019(6) 0.016(6)
N6 0.043(5) 0.040(5) 0.016(4) 0.000(4) 0.007(4) -0.004(4)
N7 0.049(6) 0.037(5) 0.024(5) 0.002(4) 0.005(4) 0.002(4)
C125 0.030(5) 0.051(7) 0.025(5) 0.010(5) -0.001(4) 0.000(5)
C126 0.043(7) 0.043(7) 0.031(6) -0.001(5) 0.004(5) 0.003(5)
N8 0.050(6) 0.044(6) 0.029(5) 0.004(4) 0.013(4) 0.002(5)
C127 0.049(8) 0.063(8) 0.041(7) 0.018(6) -0.004(6) -0.001(6)
C128 0.067(9) 0.044(7) 0.032(6) -0.004(5) 0.010(6) 0.006(6)

loop_
_atom_type_symbol
_atom_type_description
_atom_type_scat_dispersion_real
_atom_type_scat_dispersion_imag
_atom_type_scat_source
C C 0.0033 0.0016 'International Tables Vol C Tables 4.2.6.8 and 6.1.1.4'
H H 0.0000 0.0000 'International Tables Vol C Tables 4.2.6.8 and 6.1.1.4'
B B 0.0013 0.0007 'International Tables Vol C Tables 4.2.6.8 and 6.1.1.4'
F F 0.0171 0.0103 'International Tables Vol C Tables 4.2.6.8 and 6.1.1.4'
N N 0.0061 0.0033 'International Tables Vol C Tables 4.2.6.8 and 6.1.1.4'
Te Te -0.5308 1.6751 'International Tables Vol C Tables 4.2.6.8 and 6.1.1.4'

loop_
_geom_angle_atom_site_label_1
_geom_angle_atom_site_label_2
_geom_angle_atom_site_label_3
_geom_angle
_geom_angle_site_symmetry_1
_geom_angle_site_symmetry_3
_geom_angle_publ_flag
C1 Te1 C9 101.3(3) . . ?
C1 Te1 C17 95.3(3) . . ?
C9 Te1 C17 97.7(3) . . ?
C2 C1 C6 120.0(9) . . ?
C2 C1 Te1 118.4(7) . . ?
C6 C1 Te1 121.3(7) . . ?
C1 C2 C3 120.2(9) . . ?
C1 C2 H2 119.9 . . ?
C3 C2 H2 119.9 . . ?
C4 C3 C2 120.0(9) . . ?
C4 C3 C7 121.1(11) . . ?
C2 C3 C7 118.8(11) . . ?
C5 C4 C3 119.7(9) . . ?
C5 C4 H4 120.2 . . ?
C3 C4 H4 120.2 . . ?
C4 C5 C6 121.1(8) . . ?
C4 C5 C8 118.8(8) . . ?
C6 C5 C8 120.1(8) . . ?
C5 C6 C1 119.0(8) . . ?
C5 C6 H6 120.5 . . ?
C1 C6 H6 120.5 . . ?
F1 C7 F3 108.7(17) . . ?
F1 C7 F2 102.5(16) . . ?
F3 C7 F2 96.5(16) . . ?
F1 C7 C3 119.8(16) . . ?
F3 C7 C3 116.4(15) . . ?
F2 C7 C3 109.3(18) . . ?
F6 C8 F5 106.8(8) . . ?
F6 C8 F4 105.7(8) . . ?
F5 C8 F4 105.4(7) . . ?
F6 C8 C5 114.3(8) . . ?
F5 C8 C5 113.2(8) . . ?
F4 C8 C5 110.7(8) . . ?
C10 C9 C14 121.0(9) . . ?
C10 C9 Te1 125.6(7) . . ?
C14 C9 Te1 113.2(6) . . ?
C9 C10 C11 119.9(9) . . ?
C9 C10 H10 120.0 . . ?
C11 C10 H10 120.0 . . ?
C12 C11 C10 119.6(9) . . ?
C12 C11 C15 119.6(9) . . ?
C10 C11 C15 120.8(9) . . ?
C13 C12 C11 120.6(9) . . ?
C13 C12 H12 119.7 . . ?
C11 C12 H12 119.7 . . ?
C12 C13 C14 120.3(9) . . ?
C12 C13 C16 122.2(9) . . ?
C14 C13 C16 117.4(8) . . ?
C13 C14 C9 118.5(8) . . ?
C13 C14 H14 120.7 . . ?
C9 C14 H14 120.7 . . ?
F8 C15 F9 107.2(10) . . ?
F8 C15 F7 107.2(10) . . ?
F9 C15 F7 105.3(9) . . ?
F8 C15 C11 113.3(9) . . ?
F9 C15 C11 112.4(9) . . ?
F7 C15 C11 111.0(9) . . ?
F10 C16 F12 104.6(8) . . ?
F10 C16 F11 106.2(8) . . ?
F12 C16 F11 106.2(8) . . ?
F10 C16 C13 114.7(8) . . ?
F12 C16 C13 111.5(8) . . ?
F11 C16 C13 113.0(8) . . ?
C18 C17 C22 122.0(8) . . ?
C18 C17 Te1 115.9(6) . . ?
C22 C17 Te1 122.1(6) . . ?
C17 C18 C19 119.1(9) . . ?
C17 C18 H18 120.4 . . ?
C19 C18 H18 120.4 . . ?
C20 C19 C18 120.1(9) . . ?
C20 C19 C23 119.8(8) . . ?
C18 C19 C23 120.1(9) . . ?
C21 C20 C19 119.0(8) . . ?
C21 C20 H20 120.5 . . ?
C19 C20 H20 120.5 . . ?
C20 C21 C22 121.1(9) . . ?
C20 C21 C24 119.3(8) . . ?
C22 C21 C24 119.6(9) . . ?
C17 C22 C21 118.6(9) . . ?
C17 C22 H22 120.7 . . ?
C21 C22 H22 120.7 . . ?
F13 C23 F14 104.6(9) . . ?
F13 C23 F15 109.4(9) . . ?
F14 C23 F15 106.9(9) . . ?
F13 C23 C19 113.0(8) . . ?
F14 C23 C19 111.1(9) . . ?
F15 C23 C19 111.5(9) . . ?
F17 C24 F16 107.3(10) . . ?
F17 C24 F18 108.4(11) . . ?
F16 C24 F18 103.5(9) . . ?
F17 C24 C21 113.3(9) . . ?
F16 C24 C21 111.8(10) . . ?
F18 C24 C21 112.0(8) . . ?
C25 Te2 C41 96.3(4) . . ?
C25 Te2 C33 96.6(4) . . ?
C41 Te2 C33 104.3(4) . . ?
C26 C25 C30 121.5(9) . . ?
C26 C25 Te2 123.2(7) . . ?
C30 C25 Te2 115.3(7) . . ?
C25 C26 C27 119.7(9) . . ?
C25 C26 H26 120.1 . . ?
C27 C26 H26 120.1 . . ?
C26 C27 C28 119.2(10) . . ?
C26 C27 C31 120.3(9) . . ?
C28 C27 C31 120.5(9) . . ?
C29 C28 C27 120.6(9) . . ?
C29 C28 H28 119.7 . . ?
C27 C28 H28 119.7 . . ?
C28 C29 C30 120.9(9) . . ?
C28 C29 C32 120.2(9) . . ?
C30 C29 C32 118.8(10) . . ?
C29 C30 C25 117.9(9) . . ?
C29 C30 H30 121.1 . . ?
C25 C30 H30 121.1 . . ?
F21 C31 F19 109.1(11) . . ?
F20A C31 F21A 111.1(13) . . ?
F20A C31 F19A 107.1(13) . . ?
F21A C31 F19A 102.7(12) . . ?
F21 C31 F20 105.5(10) . . ?
F19 C31 F20 103.4(9) . . ?
F20A C31 C27 110.7(12) . . ?
F21 C31 C27 113.7(9) . . ?
F19 C31 C27 114.4(9) . . ?
F21A C31 C27 114.6(11) . . ?
F19A C31 C27 110.2(12) . . ?
F20 C31 C27 109.8(9) . . ?
F24 C32 F23 106.4(11) . . ?
F24 C32 F22 110.4(11) . . ?
F23 C32 F22 105.4(11) . . ?
F24 C32 C29 112.7(10) . . ?
F23 C32 C29 110.2(10) . . ?
F22 C32 C29 111.4(10) . . ?
C34 C33 C38 122.1(9) . . ?
C34 C33 Te2 124.3(7) . . ?
C38 C33 Te2 113.5(7) . . ?
C33 C34 C35 117.5(9) . . ?
C33 C34 H34 121.2 . . ?
C35 C34 H34 121.3 . . ?
C36 C35 C34 120.9(9) . . ?
C36 C35 C39 120.0(10) . . ?
C34 C35 C39 119.1(10) . . ?
C37 C36 C35 120.1(9) . . ?
C37 C36 H36 119.9 . . ?
C35 C36 H36 119.9 . . ?
C36 C37 C38 120.9(9) . . ?
C36 C37 C40 121.6(9) . . ?
C38 C37 C40 117.5(9) . . ?
C33 C38 C37 118.3(9) . . ?
C33 C38 H38 120.9 . . ?
C37 C38 H38 120.9 . . ?
F25 C39 F27 106.7(12) . . ?
F25 C39 F26 106.1(11) . . ?
F27 C39 F26 107.2(12) . . ?
F25 C39 C35 113.6(10) . . ?
F27 C39 C35 111.7(11) . . ?
F26 C39 C35 111.2(12) . . ?
F30 C40 F28 107.6(10) . . ?
F30 C40 F29 104.8(10) . . ?
F28 C40 F29 107.7(9) . . ?
F30 C40 C37 113.6(9) . . ?
F28 C40 C37 111.9(9) . . ?
F29 C40 C37 110.8(9) . . ?
C42 C41 C46 121.4(9) . . ?
C42 C41 Te2 115.0(7) . . ?
C46 C41 Te2 122.9(7) . . ?
C43 C42 C41 119.3(9) . . ?
C43 C42 H42 120.3 . . ?
C41 C42 H42 120.4 . . ?
C42 C43 C44 120.2(9) . . ?
C42 C43 C47 118.4(9) . . ?
C44 C43 C47 121.3(9) . . ?
C45 C44 C43 119.4(9) . . ?
C45 C44 H44 120.3 . . ?
C43 C44 H44 120.3 . . ?
C44 C45 C46 122.0(10) . . ?
C44 C45 C48 119.2(10) . . ?
C46 C45 C48 118.8(10) . . ?
C45 C46 C41 117.7(9) . . ?
C45 C46 H46 121.1 . . ?
C41 C46 H46 121.1 . . ?
F33 C47 F32 108.5(12) . . ?
F33 C47 F31 107.7(11) . . ?
F32 C47 F31 105.5(11) . . ?
F33 C47 C43 111.5(9) . . ?
F32 C47 C43 111.3(10) . . ?
F31 C47 C43 112.1(10) . . ?
F35 C48 F34 106.6(12) . . ?
F35 C48 F36 106.6(12) . . ?
F34 C48 F36 103.8(10) . . ?
F35 C48 C45 112.7(10) . . ?
F34 C48 C45 113.0(11) . . ?
F36 C48 C45 113.5(11) . . ?
C57 B1 C65 106.1(7) . . ?
C57 B1 C49 111.5(7) . . ?
C65 B1 C49 111.3(7) . . ?
C57 B1 C73 115.1(7) . . ?
C65 B1 C73 109.7(7) . . ?
C49 B1 C73 103.2(7) . . ?
C50 C49 C54 115.2(9) . . ?
C50 C49 B1 122.2(8) . . ?
C54 C49 B1 122.2(8) . . ?
C51 C50 C49 122.7(9) . . ?
C51 C50 H50 118.6 . . ?
C49 C50 H50 118.6 . . ?
C50 C51 C52 120.3(9) . . ?
C50 C51 C55 121.3(9) . . ?
C52 C51 C55 118.4(9) . . ?
C53 C52 C51 118.1(9) . . ?
C53 C52 H52 121.0 . . ?
C51 C52 H52 121.0 . . ?
C54 C53 C52 120.6(9) . . ?
C54 C53 C56 119.9(9) . . ?
C52 C53 C56 119.5(9) . . ?
C53 C54 C49 122.9(9) . . ?
C53 C54 H54 118.6 . . ?
C49 C54 H54 118.6 . . ?
F37 C55 F38 107.1(11) . . ?
F37 C55 F39 104.6(11) . . ?
F38 C55 F39 102.2(11) . . ?
F37 C55 C51 114.0(9) . . ?
F38 C55 C51 114.8(9) . . ?
F39 C55 C51 113.0(10) . . ?
F41 C56 F42 107.2(8) . . ?
F41 C56 F40 105.2(9) . . ?
F42 C56 F40 103.7(9) . . ?
F41 C56 C53 114.8(9) . . ?
F42 C56 C53 112.9(8) . . ?
F40 C56 C53 112.2(8) . . ?
C58 C57 C62 115.6(8) . . ?
C58 C57 B1 121.5(9) . . ?
C62 C57 B1 122.5(8) . . ?
C59 C58 C57 120.8(9) . . ?
C59 C58 H58 119.6 . . ?
C57 C58 H58 119.6 . . ?
C60 C59 C58 122.1(10) . . ?
C60 C59 C63 120.1(9) . . ?
C58 C59 C63 117.8(10) . . ?
C61 C60 C59 118.0(9) . . ?
C61 C60 H60 121.0 . . ?
C59 C60 H60 121.0 . . ?
C60 C61 C62 119.9(9) . . ?
C60 C61 C64 121.1(9) . . ?
C62 C61 C64 118.9(9) . . ?
C61 C62 C57 123.6(9) . . ?
C61 C62 H62 118.2 . . ?
C57 C62 H62 118.2 . . ?
F44 C63 F43 106.1(12) . . ?
F44 C63 F45 102.0(12) . . ?
F43 C63 F45 104.8(10) . . ?
F44 C63 C59 114.7(9) . . ?
F43 C63 C59 115.1(9) . . ?
F45 C63 C59 112.8(10) . . ?
F47 C64 F48 106.9(9) . . ?
F47 C64 F46 106.8(8) . . ?
F48 C64 F46 105.9(9) . . ?
F47 C64 C61 114.1(9) . . ?
F48 C64 C61 111.6(8) . . ?
F46 C64 C61 111.1(9) . . ?
C70 C65 C66 115.3(8) . . ?
C70 C65 B1 124.4(8) . . ?
C66 C65 B1 120.2(8) . . ?
C67 C66 C65 122.0(8) . . ?
C67 C66 H66 119.0 . . ?
C65 C66 H66 119.0 . . ?
C66 C67 C68 121.1(9) . . ?
C66 C67 C71 120.8(9) . . ?
C68 C67 C71 118.0(9) . . ?
C69 C68 C67 118.4(9) . . ?
C69 C68 H68 120.8 . . ?
C67 C68 H68 120.8 . . ?
C68 C69 C70 120.3(8) . . ?
C68 C69 C72 119.2(9) . . ?
C70 C69 C72 120.5(9) . . ?
C65 C70 C69 122.8(8) . . ?
C65 C70 H70 118.6 . . ?
C69 C70 H70 118.6 . . ?
F49 C71 F50 106.6(8) . . ?
F49 C71 F51 104.6(8) . . ?
F50 C71 F51 105.3(8) . . ?
F49 C71 C67 115.3(8) . . ?
F50 C71 C67 113.3(9) . . ?
F51 C71 C67 111.0(8) . . ?
F54 C72 F53 106.0(8) . . ?
F54 C72 F52 106.0(8) . . ?
F53 C72 F52 104.2(8) . . ?
F54 C72 C69 114.2(9) . . ?
F53 C72 C69 112.9(9) . . ?
F52 C72 C69 112.7(8) . . ?
C74 C73 C78 115.4(8) . . ?
C74 C73 B1 125.8(8) . . ?
C78 C73 B1 118.7(7) . . ?
C73 C74 C75 121.5(9) . . ?
C73 C74 H74 119.2 . . ?
C75 C74 H74 119.2 . . ?
C76 C75 C74 121.3(9) . . ?
C76 C75 C79 119.7(11) . . ?
C74 C75 C79 119.0(11) . . ?
C77 C76 C75 118.0(9) . . ?
C77 C76 H76 121.0 . . ?
C75 C76 H76 121.0 . . ?
C76 C77 C78 120.2(9) . . ?
C76 C77 C80 122.3(8) . . ?
C78 C77 C80 117.4(9) . . ?
C77 C78 C73 123.5(9) . . ?
C77 C78 H78 118.2 . . ?
C73 C78 H78 118.3 . . ?
F57 C79 F56 106.4(14) . . ?
F57 C79 F55 99.4(13) . . ?
F56 C79 F55 100.2(14) . . ?
F57 C79 C75 116.9(15) . . ?
F56 C79 C75 117.5(14) . . ?
F55 C79 C75 113.8(14) . . ?
F60 C80 F59 106.9(8) . . ?
F60 C80 F58 105.9(9) . . ?
F59 C80 F58 105.1(8) . . ?
F60 C80 C77 113.7(8) . . ?
F59 C80 C77 112.8(9) . . ?
F58 C80 C77 111.8(8) . . ?
C89 B2 C105 115.2(7) . . ?
C89 B2 C81 110.5(8) . . ?
C105 B2 C81 105.5(7) . . ?
C89 B2 C97 102.3(7) . . ?
C105 B2 C97 111.6(8) . . ?
C81 B2 C97 112.0(7) . . ?
C86 C81 C82 116.3(9) . . ?
C86 C81 B2 121.6(9) . . ?
C82 C81 B2 122.1(8) . . ?
C81 C82 C83 121.2(9) . . ?
C81 C82 H82 119.4 . . ?
C83 C82 H82 119.4 . . ?
C84 C83 C82 120.1(9) . . ?
C84 C83 C87 119.2(10) . . ?
C82 C83 C87 120.6(10) . . ?
C85 C84 C83 120.1(10) . . ?
C85 C84 H84 119.9 . . ?
C83 C84 H84 119.9 . . ?
C84 C85 C86 118.7(10) . . ?
C84 C85 C88 121.4(10) . . ?
C86 C85 C88 119.9(10) . . ?
C81 C86 C85 123.6(9) . . ?
C81 C86 H86 118.2 . . ?
C85 C86 H86 118.2 . . ?
F61 C87 F62 106.7(9) . . ?
F61 C87 F63 106.6(11) . . ?
F62 C87 F63 104.0(10) . . ?
F61 C87 C83 115.4(10) . . ?
F62 C87 C83 113.4(11) . . ?
F63 C87 C83 109.9(9) . . ?
F66 C88 F64 107.6(10) . . ?
F66 C88 F65 104.8(9) . . ?
F64 C88 F65 103.9(11) . . ?
F66 C88 C85 113.2(10) . . ?
F64 C88 C85 112.9(9) . . ?
F65 C88 C85 113.6(10) . . ?
C94 C89 C90 115.9(8) . . ?
C94 C89 B2 118.1(8) . . ?
C90 C89 B2 125.9(8) . . ?
C91 C90 C89 120.3(9) . . ?
C91 C90 H90 119.8 . . ?
C89 C90 H90 119.8 . . ?
C92 C91 C90 122.6(9) . . ?
C92 C91 C95 118.1(9) . . ?
C90 C91 C95 119.3(9) . . ?
C91 C92 C93 118.5(9) . . ?
C91 C92 H92 120.8 . . ?
C93 C92 H92 120.8 . . ?
C92 C93 C94 119.5(9) . . ?
C92 C93 C96 122.8(9) . . ?
C94 C93 C96 117.7(9) . . ?
C93 C94 C89 123.2(9) . . ?
C93 C94 H94 118.4 . . ?
C89 C94 H94 118.4 . . ?
F67 C95 F68 106.4(10) . . ?
F67 C95 F69 106.6(10) . . ?
F68 C95 F69 105.0(9) . . ?
F67 C95 C91 113.2(9) . . ?
F68 C95 C91 112.9(9) . . ?
F69 C95 C91 112.2(9) . . ?
F72 C96 F71 105.0(10) . . ?
F72 C96 F70 105.8(9) . . ?
F71 C96 F70 105.4(8) . . ?
F72 C96 C93 113.5(9) . . ?
F71 C96 C93 113.2(9) . . ?
F70 C96 C93 113.1(9) . . ?
C98 C97 C102 116.2(9) . . ?
C98 C97 B2 122.4(8) . . ?
C102 C97 B2 121.1(8) . . ?
C99 C98 C97 121.5(9) . . ?
C99 C98 H98 119.3 . . ?
C97 C98 H98 119.2 . . ?
C100 C99 C98 122.3(9) . . ?
C100 C99 C103 119.4(9) . . ?
C98 C99 C103 118.3(9) . . ?
C99 C100 C101 117.6(9) . . ?
C99 C100 H100 121.2 . . ?
C101 C100 H100 121.2 . . ?
C100 C101 C102 121.9(10) . . ?
C100 C101 C104 120.5(10) . . ?
C102 C101 C104 117.6(10) . . ?
C101 C102 C97 120.5(10) . . ?
C101 C102 H102 119.8 . . ?
C97 C102 H102 119.8 . . ?
F75 C103 F73 106.4(11) . . ?
F75 C103 F74 104.7(11) . . ?
F73 C103 F74 102.7(11) . . ?
F75 C103 C99 114.8(10) . . ?
F73 C103 C99 115.3(9) . . ?
F74 C103 C99 111.8(10) . . ?
F78 C104 F77 104.8(10) . . ?
F78 C104 F76 106.7(9) . . ?
F77 C104 F76 106.2(9) . . ?
F78 C104 C101 113.7(9) . . ?
F77 C104 C101 111.7(9) . . ?
F76 C104 C101 113.1(10) . . ?
C110 C105 C106 115.2(8) . . ?
C110 C105 B2 121.5(8) . . ?
C106 C105 B2 123.2(8) . . ?
C107 C106 C105 121.8(9) . . ?
C107 C106 H106 119.1 . . ?
C105 C106 H106 119.1 . . ?
C108 C107 C106 121.7(9) . . ?
C108 C107 C111 122.3(9) . . ?
C106 C107 C111 116.0(10) . . ?
C107 C108 C109 117.8(9) . . ?
C107 C108 H108 121.1 . . ?
C109 C108 H108 121.1 . . ?
C108 C109 C110 120.5(9) . . ?
C108 C109 C112 119.1(9) . . ?
C110 C109 C112 120.2(9) . . ?
C105 C110 C109 122.9(9) . . ?
C105 C110 H110 118.6 . . ?
C109 C110 H110 118.6 . . ?
F79 C111 F81 106.9(10) . . ?
F79 C111 F80 106.4(9) . . ?
F81 C111 F80 105.8(9) . . ?
F79 C111 C107 113.3(9) . . ?
F81 C111 C107 112.0(9) . . ?
F80 C111 C107 111.8(10) . . ?
F82 C112 F84 104.4(13) . . ?
F82 C112 F83 103.5(11) . . ?
F84 C112 F83 107.5(12) . . ?
F82 C112 C109 114.9(11) . . ?
F84 C112 C109 113.0(11) . . ?
F83 C112 C109 112.7(10) . . ?
N2 C113 C114 111.6(8) . . ?
N2 C113 C115 107.1(8) . . ?
C114 C113 C115 109.7(8) . . ?
N2 C113 C116 106.7(8) . . ?
C114 C113 C116 109.7(8) . . ?
C115 C113 C116 112.0(9) . . ?
N1 C114 C113 177.0(10) . . ?
C113 C115 H11A 109.5 . . ?
C113 C115 H11B 109.5 . . ?
H11A C115 H11B 109.5 . . ?
C113 C115 H11C 109.5 . . ?
H11A C115 H11C 109.5 . . ?
H11B C115 H11C 109.5 . . ?
C113 C116 H11D 109.5 . . ?
C113 C116 H11E 109.5 . . ?
H11D C116 H11E 109.5 . . ?
C113 C116 H11F 109.5 . . ?
H11D C116 H11F 109.5 . . ?
H11E C116 H11F 109.5 . . ?
N3 N2 C113 114.5(8) . . ?
N2 N3 C117 114.3(8) . . ?
C118 C117 N3 113.6(8) . . ?
C118 C117 C119 110.5(9) . . ?
N3 C117 C119 105.6(8) . . ?
C118 C117 C120 108.1(8) . . ?
N3 C117 C120 107.1(8) . . ?
C119 C117 C120 111.9(10) . . ?
N4 C118 C117 176.4(11) . . ?
C117 C119 H11G 109.5 . . ?
C117 C119 H11H 109.5 . . ?
H11G C119 H11H 109.5 . . ?
C117 C119 H11I 109.5 . . ?
H11G C119 H11I 109.5 . . ?
H11H C119 H11I 109.5 . . ?
C117 C120 H12A 109.5 . . ?
C117 C120 H12B 109.5 . . ?
H12A C120 H12B 109.5 . . ?
C117 C120 H12C 109.5 . . ?
H12A C120 H12C 109.5 . . ?
H12B C120 H12C 109.5 . . ?
N6 C121 C122 112.4(9) . . ?
N6 C121 C124 107.5(9) . . ?
C122 C121 C124 109.3(9) . . ?
N6 C121 C123 105.9(9) . . ?
C122 C121 C123 109.0(10) . . ?
C124 C121 C123 112.8(11) . . ?
N5 C122 C121 177.2(12) . . ?
C121 C123 H12D 109.5 . . ?
C121 C123 H12E 109.5 . . ?
H12D C123 H12E 109.5 . . ?
C121 C123 H12F 109.5 . . ?
H12D C123 H12F 109.5 . . ?
H12E C123 H12F 109.5 . . ?
C121 C124 H12G 109.5 . . ?
C121 C124 H12H 109.5 . . ?
H12G C124 H12H 109.5 . . ?
C121 C124 H12I 109.5 . . ?
H12G C124 H12I 109.5 . . ?
H12H C124 H12I 109.5 . . ?
N7 N6 C121 115.0(9) . . ?
N6 N7 C125 113.3(8) . . ?
C126 C125 N7 111.3(9) . . ?
C126 C125 C127 111.0(10) . . ?
N7 C125 C127 107.0(9) . . ?
C126 C125 C128 109.0(9) . . ?
N7 C125 C128 106.1(9) . . ?
C127 C125 C128 112.3(10) . . ?
N8 C126 C125 176.7(12) . . ?
C125 C127 H12J 109.5 . . ?
C125 C127 H12K 109.5 . . ?
H12J C127 H12K 109.5 . . ?
C125 C127 H12L 109.5 . . ?
H12J C127 H12L 109.5 . . ?
H12K C127 H12L 109.5 . . ?
C125 C128 H12M 109.5 . . ?
C125 C128 H12N 109.5 . . ?
H12M C128 H12N 109.5 . . ?
C125 C128 H12O 109.5 . . ?
H12M C128 H12O 109.5 . . ?
H12N C128 H12O 109.5 . . ?

loop_
_geom_bond_atom_site_label_1
_geom_bond_atom_site_label_2
_geom_bond_distance
_geom_bond_site_symmetry_2
_geom_bond_publ_flag
Te1 C1 2.102(9) . ?
Te1 C9 2.115(9) . ?
Te1 C17 2.130(8) . ?
C1 C2 1.361(13) . ?
C1 C6 1.387(11) . ?
C2 C3 1.396(13) . ?
C2 H2 0.9500 . ?
C3 C4 1.366(13) . ?
C3 C7 1.444(17) . ?
C4 C5 1.364(13) . ?
C4 H4 0.9500 . ?
C5 C6 1.386(12) . ?
C5 C8 1.493(13) . ?
C6 H6 0.9500 . ?
C7 F1 1.24(2) . ?
C7 F3 1.31(2) . ?
C7 F2 1.41(3) . ?
C8 F6 1.335(11) . ?
C8 F5 1.344(12) . ?
C8 F4 1.360(11) . ?
C9 C10 1.374(13) . ?
C9 C14 1.413(12) . ?
C10 C11 1.403(13) . ?
C10 H10 0.9500 . ?
C11 C12 1.393(14) . ?
C11 C15 1.493(13) . ?
C12 C13 1.384(13) . ?
C12 H12 0.9500 . ?
C13 C14 1.403(13) . ?
C13 C16 1.487(14) . ?
C14 H14 0.9500 . ?
C15 F8 1.308(13) . ?
C15 F9 1.312(13) . ?
C15 F7 1.332(13) . ?
C16 F10 1.332(12) . ?
C16 F12 1.347(11) . ?
C16 F11 1.349(11) . ?
C17 C18 1.359(12) . ?
C17 C22 1.374(12) . ?
C18 C19 1.404(12) . ?
C18 H18 0.9500 . ?
C19 C20 1.388(14) . ?
C19 C23 1.505(13) . ?
C20 C21 1.381(13) . ?
C20 H20 0.9500 . ?
C21 C22 1.393(13) . ?
C21 C24 1.490(14) . ?
C22 H22 0.9500 . ?
C23 F13 1.323(12) . ?
C23 F14 1.325(13) . ?
C23 F15 1.340(12) . ?
C24 F17 1.274(13) . ?
C24 F16 1.321(13) . ?
C24 F18 1.329(12) . ?
Te2 C25 2.105(9) . ?
Te2 C41 2.109(10) . ?
Te2 C33 2.130(9) . ?
C25 C26 1.373(13) . ?
C25 C30 1.418(12) . ?
C26 C27 1.393(14) . ?
C26 H26 0.9500 . ?
C27 C28 1.405(15) . ?
C27 C31 1.482(14) . ?
C28 C29 1.378(15) . ?
C28 H28 0.9500 . ?
C29 C30 1.387(13) . ?
C29 C32 1.509(14) . ?
C30 H30 0.9500 . ?
C31 F20A 1.299(14) . ?
C31 F21 1.303(13) . ?
C31 F19 1.338(12) . ?
C31 F21A 1.340(15) . ?
C31 F19A 1.363(15) . ?
C31 F20 1.382(13) . ?
C32 F24 1.287(15) . ?
C32 F23 1.293(15) . ?
C32 F22 1.315(13) . ?
C33 C34 1.390(13) . ?
C33 C38 1.390(13) . ?
C34 C35 1.402(13) . ?
C34 H34 0.9500 . ?
C35 C36 1.385(14) . ?
C35 C39 1.489(16) . ?
C36 C37 1.366(14) . ?
C36 H36 0.9500 . ?
C37 C38 1.395(12) . ?
C37 C40 1.513(15) . ?
C38 H38 0.9500 . ?
C39 F25 1.300(14) . ?
C39 F27 1.301(17) . ?
C39 F26 1.348(16) . ?
C40 F30 1.313(14) . ?
C40 F28 1.319(12) . ?
C40 F29 1.345(12) . ?
C41 C42 1.381(13) . ?
C41 C46 1.391(14) . ?
C42 C43 1.378(14) . ?
C42 H42 0.9500 . ?
C43 C44 1.384(14) . ?
C43 C47 1.528(15) . ?
C44 C45 1.374(14) . ?
C44 H44 0.9500 . ?
C45 C46 1.374(14) . ?
C45 C48 1.496(15) . ?
C46 H46 0.9500 . ?
C47 F33 1.282(14) . ?
C47 F32 1.289(14) . ?
C47 F31 1.303(13) . ?
C48 F35 1.302(14) . ?
C48 F34 1.315(16) . ?
C48 F36 1.339(16) . ?
B1 C57 1.612(13) . ?
B1 C65 1.618(13) . ?
B1 C49 1.642(13) . ?
B1 C73 1.651(13) . ?
C49 C50 1.401(13) . ?
C49 C54 1.415(12) . ?
C50 C51 1.386(13) . ?
C50 H50 0.9500 . ?
C51 C52 1.412(13) . ?
C51 C55 1.482(14) . ?
C52 C53 1.388(14) . ?
C52 H52 0.9500 . ?
C53 C54 1.381(13) . ?
C53 C56 1.492(13) . ?
C54 H54 0.9500 . ?
C55 F37 1.295(13) . ?
C55 F38 1.302(13) . ?
C55 F39 1.333(14) . ?
C56 F41 1.326(12) . ?
C56 F42 1.331(12) . ?
C56 F40 1.358(12) . ?
C57 C58 1.409(13) . ?
C57 C62 1.412(13) . ?
C58 C59 1.404(13) . ?
C58 H58 0.9500 . ?
C59 C60 1.394(15) . ?
C59 C63 1.487(15) . ?
C60 C61 1.389(14) . ?
C60 H60 0.9500 . ?
C61 C62 1.391(12) . ?
C61 C64 1.500(14) . ?
C62 H62 0.9500 . ?
C63 F44 1.287(14) . ?
C63 F43 1.305(13) . ?
C63 F45 1.321(14) . ?
C64 F47 1.321(11) . ?
C64 F48 1.347(13) . ?
C64 F46 1.347(12) . ?
C65 C70 1.402(12) . ?
C65 C66 1.422(13) . ?
C66 C67 1.382(13) . ?
C66 H66 0.9500 . ?
C67 C68 1.403(13) . ?
C67 C71 1.482(13) . ?
C68 C69 1.383(13) . ?
C68 H68 0.9500 . ?
C69 C70 1.404(14) . ?
C69 C72 1.461(13) . ?
C70 H70 0.9500 . ?
C71 F49 1.318(12) . ?
C71 F50 1.350(12) . ?
C71 F51 1.371(11) . ?
C72 F54 1.340(12) . ?
C72 F53 1.341(12) . ?
C72 F52 1.361(12) . ?
C73 C74 1.392(13) . ?
C73 C78 1.394(12) . ?
C74 C75 1.402(13) . ?
C74 H74 0.9500 . ?
C75 C76 1.385(14) . ?
C75 C79 1.449(18) . ?
C76 C77 1.375(14) . ?
C76 H76 0.9500 . ?
C77 C78 1.390(12) . ?
C77 C80 1.498(14) . ?
C78 H78 0.9500 . ?
C79 F57 1.317(19) . ?
C79 F56 1.326(19) . ?
C79 F55 1.36(2) . ?
C80 F60 1.337(12) . ?
C80 F59 1.347(12) . ?
C80 F58 1.344(12) . ?
B2 C89 1.623(13) . ?
B2 C105 1.632(13) . ?
B2 C81 1.642(14) . ?
B2 C97 1.662(14) . ?
C81 C86 1.386(13) . ?
C81 C82 1.393(13) . ?
C82 C83 1.405(14) . ?
C82 H82 0.9500 . ?
C83 C84 1.383(16) . ?
C83 C87 1.495(15) . ?
C84 C85 1.370(15) . ?
C84 H84 0.9500 . ?
C85 C86 1.394(14) . ?
C85 C88 1.468(15) . ?
C86 H86 0.9500 . ?
C87 F61 1.300(14) . ?
C87 F62 1.327(15) . ?
C87 F63 1.373(13) . ?
C88 F66 1.337(12) . ?
C88 F64 1.338(15) . ?
C88 F65 1.339(13) . ?
C89 C94 1.400(12) . ?
C89 C90 1.412(13) . ?
C90 C91 1.382(13) . ?
C90 H90 0.9500 . ?
C91 C92 1.377(13) . ?
C91 C95 1.510(14) . ?
C92 C93 1.382(14) . ?
C92 H92 0.9500 . ?
C93 C94 1.392(12) . ?
C93 C96 1.474(13) . ?
C94 H94 0.9500 . ?
C95 F67 1.323(13) . ?
C95 F68 1.334(13) . ?
C95 F69 1.349(12) . ?
C96 F72 1.323(13) . ?
C96 F71 1.341(13) . ?
C96 F70 1.348(12) . ?
C97 C98 1.402(13) . ?
C97 C102 1.427(13) . ?
C98 C99 1.380(13) . ?
C98 H98 0.9500 . ?
C99 C100 1.379(14) . ?
C99 C103 1.498(14) . ?
C100 C101 1.380(15) . ?
C100 H100 0.9500 . ?
C101 C102 1.396(15) . ?
C101 C104 1.505(15) . ?
C102 H102 0.9500 . ?
C103 F75 1.291(13) . ?
C103 F73 1.304(13) . ?
C103 F74 1.325(15) . ?
C104 F78 1.311(13) . ?
C104 F77 1.329(13) . ?
C104 F76 1.338(12) . ?
C105 C110 1.385(13) . ?
C105 C106 1.434(12) . ?
C106 C107 1.383(13) . ?
C106 H106 0.9500 . ?
C107 C108 1.376(15) . ?
C107 C111 1.508(14) . ?
C108 C109 1.400(14) . ?
C108 H108 0.9500 . ?
C109 C110 1.399(13) . ?
C109 C112 1.471(16) . ?
C110 H110 0.9500 . ?
C111 F79 1.321(14) . ?
C111 F81 1.327(13) . ?
C111 F80 1.349(13) . ?
C112 F82 1.307(16) . ?
C112 F84 1.314(14) . ?
C112 F83 1.345(14) . ?
C113 N2 1.479(12) . ?
C113 C114 1.488(13) . ?
C113 C115 1.530(14) . ?
C113 C116 1.537(13) . ?
C114 N1 1.153(12) . ?
C115 H11A 0.9800 . ?
C115 H11B 0.9800 . ?
C115 H11C 0.9800 . ?
C116 H11D 0.9800 . ?
C116 H11E 0.9800 . ?
C116 H11F 0.9800 . ?
N2 N3 1.224(11) . ?
N3 C117 1.493(12) . ?
C117 C118 1.466(14) . ?
C117 C119 1.545(16) . ?
C117 C120 1.544(14) . ?
C118 N4 1.165(12) . ?
C119 H11G 0.9800 . ?
C119 H11H 0.9800 . ?
C119 H11I 0.9800 . ?
C120 H12A 0.9800 . ?
C120 H12B 0.9800 . ?
C120 H12C 0.9800 . ?
C121 N6 1.485(14) . ?
C121 C122 1.487(15) . ?
C121 C124 1.512(16) . ?
C121 C123 1.520(16) . ?
C122 N5 1.176(14) . ?
C123 H12D 0.9800 . ?
C123 H12E 0.9800 . ?
C123 H12F 0.9800 . ?
C124 H12G 0.9800 . ?
C124 H12H 0.9800 . ?
C124 H12I 0.9800 . ?
N6 N7 1.234(12) . ?
N7 C125 1.492(13) . ?
C125 C126 1.472(15) . ?
C125 C127 1.507(16) . ?
C125 C128 1.534(16) . ?
C126 N8 1.155(14) . ?
C127 H12J 0.9800 . ?
C127 H12K 0.9800 . ?
C127 H12L 0.9800 . ?
C128 H12M 0.9800 . ?
C128 H12N 0.9800 . ?
C128 H12O 0.9800 . ?

loop_
_geom_torsion_atom_site_label_1
_geom_torsion_atom_site_label_2
_geom_torsion_atom_site_label_3
_geom_torsion_atom_site_label_4
_geom_torsion
_geom_torsion_site_symmetry_1
_geom_torsion_site_symmetry_2
_geom_torsion_site_symmetry_3
_geom_torsion_site_symmetry_4
_geom_torsion_publ_flag
C6 C1 C2 C3 2.0(15) . . . . ?
Te1 C1 C2 C3 176.6(7) . . . . ?
C1 C2 C3 C4 -2.4(16) . . . . ?
C1 C2 C3 C7 174.5(16) . . . . ?
C2 C3 C4 C5 1.3(16) . . . . ?
C7 C3 C4 C5 -175.5(16) . . . . ?
C3 C4 C5 C6 0.2(16) . . . . ?
C3 C4 C5 C8 179.5(9) . . . . ?
C4 C5 C6 C1 -0.6(14) . . . . ?
C8 C5 C6 C1 -179.9(9) . . . . ?
C2 C1 C6 C5 -0.5(14) . . . . ?
Te1 C1 C6 C5 -174.9(7) . . . . ?
C4 C3 C7 F1 143.3(19) . . . . ?
C2 C3 C7 F1 -34(3) . . . . ?
C4 C3 C7 F3 9(3) . . . . ?
C2 C3 C7 F3 -167.8(17) . . . . ?
C4 C3 C7 F2 -99.0(17) . . . . ?
C2 C3 C7 F2 84.2(17) . . . . ?
C4 C5 C8 F6 173.0(9) . . . . ?
C6 C5 C8 F6 -7.7(13) . . . . ?
C4 C5 C8 F5 -64.4(12) . . . . ?
C6 C5 C8 F5 114.9(10) . . . . ?
C4 C5 C8 F4 53.7(12) . . . . ?
C6 C5 C8 F4 -127.0(9) . . . . ?
C14 C9 C10 C11 1.4(13) . . . . ?
Te1 C9 C10 C11 -172.5(7) . . . . ?
C9 C10 C11 C12 -1.3(13) . . . . ?
C9 C10 C11 C15 180.0(9) . . . . ?
C10 C11 C12 C13 1.3(13) . . . . ?
C15 C11 C12 C13 -179.9(9) . . . . ?
C11 C12 C13 C14 -1.4(14) . . . . ?
C11 C12 C13 C16 176.0(9) . . . . ?
C12 C13 C14 C9 1.5(13) . . . . ?
C16 C13 C14 C9 -176.1(8) . . . . ?
C10 C9 C14 C13 -1.5(13) . . . . ?
Te1 C9 C14 C13 173.1(6) . . . . ?
C12 C11 C15 F8 -88.3(12) . . . . ?
C10 C11 C15 F8 90.5(12) . . . . ?
C12 C11 C15 F9 150.0(9) . . . . ?
C10 C11 C15 F9 -31.3(14) . . . . ?
C12 C11 C15 F7 32.4(13) . . . . ?
C10 C11 C15 F7 -148.8(9) . . . . ?
C12 C13 C16 F10 137.7(9) . . . . ?
C14 C13 C16 F10 -44.8(12) . . . . ?
C12 C13 C16 F12 -103.7(10) . . . . ?
C14 C13 C16 F12 73.8(11) . . . . ?
C12 C13 C16 F11 15.8(13) . . . . ?
C14 C13 C16 F11 -166.7(8) . . . . ?
C22 C17 C18 C19 2.1(13) . . . . ?
Te1 C17 C18 C19 -177.7(6) . . . . ?
C17 C18 C19 C20 -2.7(13) . . . . ?
C17 C18 C19 C23 176.6(9) . . . . ?
C18 C19 C20 C21 1.1(14) . . . . ?
C23 C19 C20 C21 -178.2(9) . . . . ?
C19 C20 C21 C22 1.1(14) . . . . ?
C19 C20 C21 C24 -176.6(9) . . . . ?
C18 C17 C22 C21 0.0(14) . . . . ?
Te1 C17 C22 C21 179.8(7) . . . . ?
C20 C21 C22 C17 -1.7(14) . . . . ?
C24 C21 C22 C17 176.0(9) . . . . ?
C20 C19 C23 F13 -167.6(9) . . . . ?
C18 C19 C23 F13 13.1(14) . . . . ?
C20 C19 C23 F14 75.2(12) . . . . ?
C18 C19 C23 F14 -104.1(11) . . . . ?
C20 C19 C23 F15 -43.9(13) . . . . ?
C18 C19 C23 F15 136.8(9) . . . . ?
C20 C21 C24 F17 90.2(13) . . . . ?
C22 C21 C24 F17 -87.6(12) . . . . ?
C20 C21 C24 F16 -31.1(14) . . . . ?
C22 C21 C24 F16 151.1(10) . . . . ?
C20 C21 C24 F18 -146.8(10) . . . . ?
C22 C21 C24 F18 35.4(14) . . . . ?
C30 C25 C26 C27 2.9(15) . . . . ?
Te2 C25 C26 C27 -177.8(7) . . . . ?
C25 C26 C27 C28 1.3(15) . . . . ?
C25 C26 C27 C31 178.4(9) . . . . ?
C26 C27 C28 C29 -2.4(16) . . . . ?
C31 C27 C28 C29 -179.5(10) . . . . ?
C27 C28 C29 C30 -0.8(16) . . . . ?
C27 C28 C29 C32 -178.4(10) . . . . ?
C28 C29 C30 C25 4.8(14) . . . . ?
C32 C29 C30 C25 -177.5(9) . . . . ?
C26 C25 C30 C29 -5.9(14) . . . . ?
Te2 C25 C30 C29 174.7(7) . . . . ?
C26 C27 C31 F20A -76.7(16) . . . . ?
C28 C27 C31 F20A 100.4(15) . . . . ?
C26 C27 C31 F21 109.4(13) . . . . ?
C28 C27 C31 F21 -73.5(14) . . . . ?
C26 C27 C31 F19 -16.9(15) . . . . ?
C28 C27 C31 F19 160.2(11) . . . . ?
C26 C27 C31 F21A 156.7(14) . . . . ?
C28 C27 C31 F21A -26.2(17) . . . . ?
C26 C27 C31 F19A 41.5(16) . . . . ?
C28 C27 C31 F19A -141.4(14) . . . . ?
C26 C27 C31 F20 -132.7(11) . . . . ?
C28 C27 C31 F20 44.4(13) . . . . ?
C28 C29 C32 F24 164.9(11) . . . . ?
C30 C29 C32 F24 -12.7(15) . . . . ?
C28 C29 C32 F23 -76.4(14) . . . . ?
C30 C29 C32 F23 106.0(13) . . . . ?
C28 C29 C32 F22 40.2(16) . . . . ?
C30 C29 C32 F22 -137.4(11) . . . . ?
C38 C33 C34 C35 -1.6(14) . . . . ?
Te2 C33 C34 C35 175.4(7) . . . . ?
C33 C34 C35 C36 -0.5(14) . . . . ?
C33 C34 C35 C39 179.0(10) . . . . ?
C34 C35 C36 C37 0.3(15) . . . . ?
C39 C35 C36 C37 -179.2(10) . . . . ?
C35 C36 C37 C38 2.0(14) . . . . ?
C35 C36 C37 C40 -179.4(9) . . . . ?
C34 C33 C38 C37 3.8(14) . . . . ?
Te2 C33 C38 C37 -173.5(7) . . . . ?
C36 C37 C38 C33 -4.0(13) . . . . ?
C40 C37 C38 C33 177.4(9) . . . . ?
C36 C35 C39 F25 -144.0(11) . . . . ?
C34 C35 C39 F25 36.5(17) . . . . ?
C36 C35 C39 F27 95.2(14) . . . . ?
C34 C35 C39 F27 -84.3(14) . . . . ?
C36 C35 C39 F26 -24.4(16) . . . . ?
C34 C35 C39 F26 156.1(11) . . . . ?
C36 C37 C40 F30 -135.1(10) . . . . ?
C38 C37 C40 F30 43.5(13) . . . . ?
C36 C37 C40 F28 -13.1(14) . . . . ?
C38 C37 C40 F28 165.6(9) . . . . ?
C36 C37 C40 F29 107.2(11) . . . . ?
C38 C37 C40 F29 -74.2(12) . . . . ?
C46 C41 C42 C43 0.2(16) . . . . ?
Te2 C41 C42 C43 -170.5(8) . . . . ?
C41 C42 C43 C44 -1.0(15) . . . . ?
C41 C42 C43 C47 175.3(10) . . . . ?
C42 C43 C44 C45 0.5(16) . . . . ?
C47 C43 C44 C45 -175.7(10) . . . . ?
C43 C44 C45 C46 0.9(17) . . . . ?
C43 C44 C45 C48 -178.8(11) . . . . ?
C44 C45 C46 C41 -1.7(17) . . . . ?
C48 C45 C46 C41 177.9(11) . . . . ?
C42 C41 C46 C45 1.2(16) . . . . ?
Te2 C41 C46 C45 171.1(8) . . . . ?
C42 C43 C47 F33 -80.2(14) . . . . ?
C44 C43 C47 F33 96.1(13) . . . . ?
C42 C43 C47 F32 41.0(15) . . . . ?
C44 C43 C47 F32 -142.7(12) . . . . ?
C42 C43 C47 F31 158.9(10) . . . . ?
C44 C43 C47 F31 -24.7(15) . . . . ?
C44 C45 C48 F35 -22.4(19) . . . . ?
C46 C45 C48 F35 158.0(13) . . . . ?
C44 C45 C48 F34 98.5(13) . . . . ?
C46 C45 C48 F34 -81.1(15) . . . . ?
C44 C45 C48 F36 -143.7(11) . . . . ?
C46 C45 C48 F36 36.7(17) . . . . ?
C57 B1 C49 C50 46.5(11) . . . . ?
C65 B1 C49 C50 164.7(8) . . . . ?
C73 B1 C49 C50 -77.6(10) . . . . ?
C57 B1 C49 C54 -140.9(8) . . . . ?
C65 B1 C49 C54 -22.6(11) . . . . ?
C73 B1 C49 C54 95.0(9) . . . . ?
C54 C49 C50 C51 3.8(13) . . . . ?
B1 C49 C50 C51 176.9(8) . . . . ?
C49 C50 C51 C52 -2.3(15) . . . . ?
C49 C50 C51 C55 177.9(9) . . . . ?
C50 C51 C52 C53 -0.2(14) . . . . ?
C55 C51 C52 C53 179.5(9) . . . . ?
C51 C52 C53 C54 1.0(13) . . . . ?
C51 C52 C53 C56 -176.8(9) . . . . ?
C52 C53 C54 C49 0.6(14) . . . . ?
C56 C53 C54 C49 178.4(9) . . . . ?
C50 C49 C54 C53 -2.9(13) . . . . ?
B1 C49 C54 C53 -176.0(8) . . . . ?
C50 C51 C55 F37 23.1(16) . . . . ?
C52 C51 C55 F37 -156.7(11) . . . . ?
C50 C51 C55 F38 147.2(11) . . . . ?
C52 C51 C55 F38 -32.6(15) . . . . ?
C50 C51 C55 F39 -96.2(13) . . . . ?
C52 C51 C55 F39 84.0(13) . . . . ?
C54 C53 C56 F41 162.7(9) . . . . ?
C52 C53 C56 F41 -19.4(13) . . . . ?
C54 C53 C56 F42 39.5(13) . . . . ?
C52 C53 C56 F42 -142.7(9) . . . . ?
C54 C53 C56 F40 -77.2(12) . . . . ?
C52 C53 C56 F40 100.6(11) . . . . ?
C65 B1 C57 C58 71.6(10) . . . . ?
C49 B1 C57 C58 -167.1(8) . . . . ?
C73 B1 C57 C58 -49.9(11) . . . . ?
C65 B1 C57 C62 -100.9(10) . . . . ?
C49 B1 C57 C62 20.5(12) . . . . ?
C73 B1 C57 C62 137.6(9) . . . . ?
C62 C57 C58 C59 -0.4(13) . . . . ?
B1 C57 C58 C59 -173.3(8) . . . . ?
C57 C58 C59 C60 -1.3(15) . . . . ?
C57 C58 C59 C63 179.9(9) . . . . ?
C58 C59 C60 C61 2.9(15) . . . . ?
C63 C59 C60 C61 -178.5(9) . . . . ?
C59 C60 C61 C62 -2.6(14) . . . . ?
C59 C60 C61 C64 -179.7(9) . . . . ?
C60 C61 C62 C57 1.0(15) . . . . ?
C64 C61 C62 C57 178.1(9) . . . . ?
C58 C57 C62 C61 0.6(14) . . . . ?
B1 C57 C62 C61 173.4(9) . . . . ?
C60 C59 C63 F44 -86.7(15) . . . . ?
C58 C59 C63 F44 92.1(14) . . . . ?
C60 C59 C63 F43 149.7(11) . . . . ?
C58 C59 C63 F43 -31.5(15) . . . . ?
C60 C59 C63 F45 29.5(15) . . . . ?
C58 C59 C63 F45 -151.7(11) . . . . ?
C60 C61 C64 F47 -17.5(14) . . . . ?
C62 C61 C64 F47 165.4(9) . . . . ?
C60 C61 C64 F48 -138.8(10) . . . . ?
C62 C61 C64 F48 44.1(13) . . . . ?
C60 C61 C64 F46 103.3(11) . . . . ?
C62 C61 C64 F46 -73.8(12) . . . . ?
C57 B1 C65 C70 -101.8(9) . . . . ?
C49 B1 C65 C70 136.7(8) . . . . ?
C73 B1 C65 C70 23.1(11) . . . . ?
C57 B1 C65 C66 75.1(10) . . . . ?
C49 B1 C65 C66 -46.4(10) . . . . ?
C73 B1 C65 C66 -160.0(7) . . . . ?
C70 C65 C66 C67 -1.8(12) . . . . ?
B1 C65 C66 C67 -178.9(8) . . . . ?
C65 C66 C67 C68 1.8(14) . . . . ?
C65 C66 C67 C71 -173.6(8) . . . . ?
C66 C67 C68 C69 -0.2(14) . . . . ?
C71 C67 C68 C69 175.3(9) . . . . ?
C67 C68 C69 C70 -1.3(13) . . . . ?
C67 C68 C69 C72 178.6(9) . . . . ?
C66 C65 C70 C69 0.2(12) . . . . ?
B1 C65 C70 C69 177.3(8) . . . . ?
C68 C69 C70 C65 1.3(14) . . . . ?
C72 C69 C70 C65 -178.6(9) . . . . ?
C66 C67 C71 F49 -7.9(13) . . . . ?
C68 C67 C71 F49 176.5(8) . . . . ?
C66 C67 C71 F50 -131.1(9) . . . . ?
C68 C67 C71 F50 53.4(11) . . . . ?
C66 C67 C71 F51 110.8(10) . . . . ?
C68 C67 C71 F51 -64.8(12) . . . . ?
C68 C69 C72 F54 21.1(13) . . . . ?
C70 C69 C72 F54 -159.0(9) . . . . ?
C68 C69 C72 F53 142.3(9) . . . . ?
C70 C69 C72 F53 -37.9(13) . . . . ?
C68 C69 C72 F52 -99.9(11) . . . . ?
C70 C69 C72 F52 80.0(12) . . . . ?
C57 B1 C73 C74 -9.4(12) . . . . ?
C65 B1 C73 C74 -128.9(9) . . . . ?
C49 B1 C73 C74 112.3(9) . . . . ?
C57 B1 C73 C78 169.1(8) . . . . ?
C65 B1 C73 C78 49.6(10) . . . . ?
C49 B1 C73 C78 -69.2(9) . . . . ?
C78 C73 C74 C75 -0.7(13) . . . . ?
B1 C73 C74 C75 177.9(8) . . . . ?
C73 C74 C75 C76 0.7(14) . . . . ?
C73 C74 C75 C79 -179.1(12) . . . . ?
C74 C75 C76 C77 0.0(14) . . . . ?
C79 C75 C76 C77 179.9(12) . . . . ?
C75 C76 C77 C78 -0.8(14) . . . . ?
C75 C76 C77 C80 -176.4(9) . . . . ?
C76 C77 C78 C73 0.8(14) . . . . ?
C80 C77 C78 C73 176.7(8) . . . . ?
C74 C73 C78 C77 -0.1(13) . . . . ?
B1 C73 C78 C77 -178.7(8) . . . . ?
C76 C75 C79 F57 1(2) . . . . ?
C74 C75 C79 F57 -179.6(12) . . . . ?
C76 C75 C79 F56 129.0(15) . . . . ?
C74 C75 C79 F56 -51(2) . . . . ?
C76 C75 C79 F55 -114.4(15) . . . . ?
C74 C75 C79 F55 65.4(18) . . . . ?
C76 C77 C80 F60 123.2(10) . . . . ?
C78 C77 C80 F60 -52.5(12) . . . . ?
C76 C77 C80 F59 1.4(13) . . . . ?
C78 C77 C80 F59 -174.4(8) . . . . ?
C76 C77 C80 F58 -116.9(10) . . . . ?
C78 C77 C80 F58 67.3(12) . . . . ?
C89 B2 C81 C86 -27.6(12) . . . . ?
C105 B2 C81 C86 97.6(10) . . . . ?
C97 B2 C81 C86 -140.9(9) . . . . ?
C89 B2 C81 C82 155.5(9) . . . . ?
C105 B2 C81 C82 -79.4(11) . . . . ?
C97 B2 C81 C82 42.2(12) . . . . ?
C86 C81 C82 C83 1.3(14) . . . . ?
B2 C81 C82 C83 178.3(9) . . . . ?
C81 C82 C83 C84 -0.4(15) . . . . ?
C81 C82 C83 C87 176.2(10) . . . . ?
C82 C83 C84 C85 -1.0(16) . . . . ?
C87 C83 C84 C85 -177.6(10) . . . . ?
C83 C84 C85 C86 1.4(16) . . . . ?
C83 C84 C85 C88 -177.5(10) . . . . ?
C82 C81 C86 C85 -0.8(14) . . . . ?
B2 C81 C86 C85 -177.9(9) . . . . ?
C84 C85 C86 C81 -0.5(15) . . . . ?
C88 C85 C86 C81 178.5(10) . . . . ?
C84 C83 C87 F61 -179.4(10) . . . . ?
C82 C83 C87 F61 4.1(16) . . . . ?
C84 C83 C87 F62 -55.8(14) . . . . ?
C82 C83 C87 F62 127.6(11) . . . . ?
C84 C83 C87 F63 60.1(15) . . . . ?
C82 C83 C87 F63 -116.4(11) . . . . ?
C84 C85 C88 F66 -20.0(16) . . . . ?
C86 C85 C88 F66 161.1(10) . . . . ?
C84 C85 C88 F64 102.5(13) . . . . ?
C86 C85 C88 F64 -76.4(13) . . . . ?
C84 C85 C88 F65 -139.4(11) . . . . ?
C86 C85 C88 F65 41.6(15) . . . . ?
C105 B2 C89 C94 -168.8(8) . . . . ?
C81 B2 C89 C94 -49.4(11) . . . . ?
C97 B2 C89 C94 69.9(10) . . . . ?
C105 B2 C89 C90 12.3(13) . . . . ?
C81 B2 C89 C90 131.6(9) . . . . ?
C97 B2 C89 C90 -109.0(10) . . . . ?
C94 C89 C90 C91 2.9(13) . . . . ?
B2 C89 C90 C91 -178.2(9) . . . . ?
C89 C90 C91 C92 -1.4(15) . . . . ?
C89 C90 C91 C95 -178.7(9) . . . . ?
C90 C91 C92 C93 -1.2(15) . . . . ?
C95 C91 C92 C93 176.2(9) . . . . ?
C91 C92 C93 C94 2.1(14) . . . . ?
C91 C92 C93 C96 -178.9(9) . . . . ?
C92 C93 C94 C89 -0.6(15) . . . . ?
C96 C93 C94 C89 -179.6(9) . . . . ?
C90 C89 C94 C93 -1.9(14) . . . . ?
B2 C89 C94 C93 179.0(9) . . . . ?
C92 C91 C95 F67 156.8(10) . . . . ?
C90 C91 C95 F67 -25.7(15) . . . . ?
C92 C91 C95 F68 -82.2(12) . . . . ?
C90 C91 C95 F68 95.2(11) . . . . ?
C92 C91 C95 F69 36.2(14) . . . . ?
C90 C91 C95 F69 -146.4(10) . . . . ?
C92 C93 C96 F72 120.4(11) . . . . ?
C94 C93 C96 F72 -60.7(13) . . . . ?
C92 C93 C96 F71 -120.1(11) . . . . ?
C94 C93 C96 F71 58.9(13) . . . . ?
C92 C93 C96 F70 -0.2(15) . . . . ?
C94 C93 C96 F70 178.7(9) . . . . ?
C89 B2 C97 C98 84.3(10) . . . . ?
C105 B2 C97 C98 -39.4(12) . . . . ?
C81 B2 C97 C98 -157.4(8) . . . . ?
C89 B2 C97 C102 -89.9(10) . . . . ?
C105 B2 C97 C102 146.4(8) . . . . ?
C81 B2 C97 C102 28.4(12) . . . . ?
C102 C97 C98 C99 0.3(13) . . . . ?
B2 C97 C98 C99 -174.2(8) . . . . ?
C97 C98 C99 C100 1.3(15) . . . . ?
C97 C98 C99 C103 -179.5(9) . . . . ?
C98 C99 C100 C101 -0.9(15) . . . . ?
C103 C99 C100 C101 179.9(9) . . . . ?
C99 C100 C101 C102 -1.1(15) . . . . ?
C99 C100 C101 C104 177.3(9) . . . . ?
C100 C101 C102 C97 2.7(15) . . . . ?
C104 C101 C102 C97 -175.8(9) . . . . ?
C98 C97 C102 C101 -2.2(13) . . . . ?
B2 C97 C102 C101 172.4(8) . . . . ?
C100 C99 C103 F75 -31.4(16) . . . . ?
C98 C99 C103 F75 149.4(11) . . . . ?
C100 C99 C103 F73 -155.6(11) . . . . ?
C98 C99 C103 F73 25.2(15) . . . . ?
C100 C99 C103 F74 87.6(13) . . . . ?
C98 C99 C103 F74 -91.6(13) . . . . ?
C100 C101 C104 F78 143.4(10) . . . . ?
C102 C101 C104 F78 -38.1(14) . . . . ?
C100 C101 C104 F77 -98.3(12) . . . . ?
C102 C101 C104 F77 80.2(13) . . . . ?
C100 C101 C104 F76 21.5(15) . . . . ?
C102 C101 C104 F76 -160.0(9) . . . . ?
C89 B2 C105 C110 46.2(12) . . . . ?
C81 B2 C105 C110 -75.9(10) . . . . ?
C97 B2 C105 C110 162.3(8) . . . . ?
C89 B2 C105 C106 -138.2(9) . . . . ?
C81 B2 C105 C106 99.7(10) . . . . ?
C97 B2 C105 C106 -22.2(12) . . . . ?
C110 C105 C106 C107 -2.6(13) . . . . ?
B2 C105 C106 C107 -178.4(9) . . . . ?
C105 C106 C107 C108 2.0(15) . . . . ?
C105 C106 C107 C111 -175.5(9) . . . . ?
C106 C107 C108 C109 1.2(15) . . . . ?
C111 C107 C108 C109 178.7(10) . . . . ?
C107 C108 C109 C110 -3.8(15) . . . . ?
C107 C108 C109 C112 -179.3(10) . . . . ?
C106 C105 C110 C109 -0.1(14) . . . . ?
B2 C105 C110 C109 175.8(9) . . . . ?
C108 C109 C110 C105 3.3(16) . . . . ?
C112 C109 C110 C105 178.7(10) . . . . ?
C108 C107 C111 F79 130.3(11) . . . . ?
C106 C107 C111 F79 -52.2(13) . . . . ?
C108 C107 C111 F81 -108.6(12) . . . . ?
C106 C107 C111 F81 68.9(13) . . . . ?
C108 C107 C111 F80 10.0(15) . . . . ?
C106 C107 C111 F80 -172.5(9) . . . . ?
C108 C109 C112 F82 87.0(14) . . . . ?
C110 C109 C112 F82 -88.4(14) . . . . ?
C108 C109 C112 F84 -32.7(18) . . . . ?
C110 C109 C112 F84 151.9(13) . . . . ?
C108 C109 C112 F83 -154.8(11) . . . . ?
C110 C109 C112 F83 29.8(16) . . . . ?
C114 C113 N2 N3 1.5(12) . . . . ?
C115 C113 N2 N3 121.6(9) . . . . ?
C116 C113 N2 N3 -118.3(9) . . . . ?
C113 N2 N3 C117 178.4(8) . . . . ?
N2 N3 C117 C118 0.7(12) . . . . ?
N2 N3 C117 C119 -120.6(10) . . . . ?
N2 N3 C117 C120 120.0(10) . . . . ?
C122 C121 N6 N7 3.0(13) . . . . ?
C124 C121 N6 N7 123.3(10) . . . . ?
C123 C121 N6 N7 -115.9(11) . . . . ?
C121 N6 N7 C125 -179.8(9) . . . . ?
N6 N7 C125 C126 -3.9(13) . . . . ?
N6 N7 C125 C127 117.6(10) . . . . ?
N6 N7 C125 C128 -122.4(10) . . . . ?
